data_7713777
loop_
_publ_author_name
'Delaporte , Sol\`ene'
'Ab\'anades L\'azaro, Isabel'
'Lopez-Cabrelles, Javier'
'Mazarakioti, Eleni C.'
'Chebourou, Sarah'
'Vit\'orica-Yrez\'abal, I\~nigo J.'
'Gim\'enez-Marqu\'es, M\'onica'
'Minguez Espallargas, Guillermo'

_publ_section_title
;
 Imparting structural robustness of Metal-Organic Cages based on
 oxo-dimolybdenum clusters
;
_journal_name_full 'Dalton Transactions'
_journal_paper_doi 10.1039/D3DT02482B
_journal_year 2023
_chemical_formula_moiety 'C114 H78 Mo12 N12 O60, 15.038(C3 H7 N O), 6(C2 H8 N), 0.962(C3 H6 N O)'
_chemical_formula_sum 'C174 H237.05 Mo12 N34 O76'
_chemical_formula_weight 5172.29
_space_group_crystal_system triclinic
_space_group_IT_number 2
_space_group_name_Hall '-P 1'
_space_group_name_H-M_alt 'P -1'
_atom_sites_solution_hydrogens mixed
_atom_sites_solution_primary dual
_audit_creation_date 2022-11-25
_audit_creation_method
;
Olex2 1.5
(compiled 2022.04.07 svn.rca3783a0 for OlexSys, GUI svn.r6498)
;
_audit_update_record
;
2023-04-21 deposited with the CCDC.	2023-08-22 downloaded from the CCDC.
;
_cell_angle_alpha 109.122(5)
_cell_angle_beta 104.775(5)
_cell_angle_gamma 109.834(6)
_cell_formula_units_Z 1
_cell_length_a 19.2467(13)
_cell_length_b 19.8669(13)
_cell_length_c 19.9079(11)
_cell_measurement_reflns_used 4428
_cell_measurement_temperature 150.00(10)
_cell_measurement_theta_max 21.6290
_cell_measurement_theta_min 2.0260
_cell_volume 6164.7(9)
_computing_cell_refinement 'CrysAlisPro 1.171.42.72a (Rigaku OD, 2022)'
_computing_data_collection 'CrysAlisPro 1.171.42.72a (Rigaku OD, 2022)'
_computing_data_reduction 'CrysAlisPro 1.171.42.72a (Rigaku OD, 2022)'
_computing_molecular_graphics 'Olex2 1.5 (Dolomanov et al., 2009)'
_computing_publication_material 'Olex2 1.5 (Dolomanov et al., 2009)'
_computing_structure_refinement 'SHELXL 2019/2 (Sheldrick, 2015)'
_computing_structure_solution 'SHELXT  (Sheldrick, 2015)'
_diffrn_ambient_environment N~2~
_diffrn_ambient_temperature 150.00(10)
_diffrn_detector 'Hybrid Pixel Array Detector'
_diffrn_detector_area_resol_mean 10.0000
_diffrn_measured_fraction_theta_full 0.999
_diffrn_measured_fraction_theta_max 0.999
_diffrn_measurement_details
;
List of Runs (angles in degrees, time in seconds):

  # Type    Start    End  Width  t~exp~   \w     \q     \k     \f   Frames
#--------------------------------------------------------------------------
  1  \w    -67.00 -22.00   1.00   50.00    --    5.00 -22.00 173.00   45
  2  \w    -18.00  68.00   1.00   50.00    --    5.00 -22.00 173.00   86
  3  \w    -93.00  24.00   1.00   50.00    --   -8.00 -57.00  60.00  117
  4  \w    -83.00  15.00   1.00   50.00    --   -8.00 -76.00-150.00   98
  5  \w    -20.00   6.00   1.00   50.00    --   -8.00  57.00 150.00   26
  6  \w     28.00  54.00   1.00   50.00    --   -8.00  57.00 150.00   26
  7  \w    -97.00  -7.00   1.00   50.00    --   -8.00 -57.00 -30.00   90
;
_diffrn_measurement_device 'four-circle diffractometer'
_diffrn_measurement_device_type 'XtaLAB AFC11 (RINC): Kappa single'
_diffrn_measurement_method '\w scans'
_diffrn_orient_matrix_type 'CrysAlisPro convention (1999,Acta A55,543-557)'
_diffrn_orient_matrix_UB_11 0.0240174000
_diffrn_orient_matrix_UB_12 0.0341572000
_diffrn_orient_matrix_UB_13 -0.0028484000
_diffrn_orient_matrix_UB_21 0.0232314000
_diffrn_orient_matrix_UB_22 -0.0188307000
_diffrn_orient_matrix_UB_23 -0.0116361000
_diffrn_orient_matrix_UB_31 -0.0270574000
_diffrn_orient_matrix_UB_32 -0.0172008000
_diffrn_orient_matrix_UB_33 -0.0396138000
_diffrn_radiation_monochromator mirror
_diffrn_radiation_probe x-ray
_diffrn_radiation_type 'Mo K\a'
_diffrn_radiation_wavelength 0.71073
_diffrn_reflns_av_R_equivalents 0.1532
_diffrn_reflns_av_unetI/netI 0.1659
_diffrn_reflns_Laue_measured_fraction_full 0.999
_diffrn_reflns_Laue_measured_fraction_max 0.999
_diffrn_reflns_limit_h_max 23
_diffrn_reflns_limit_h_min -23
_diffrn_reflns_limit_k_max 23
_diffrn_reflns_limit_k_min -23
_diffrn_reflns_limit_l_max 23
_diffrn_reflns_limit_l_min -23
_diffrn_reflns_number 82214
_diffrn_reflns_point_group_measured_fraction_full 0.999
_diffrn_reflns_point_group_measured_fraction_max 0.999
_diffrn_reflns_theta_full 25.242
_diffrn_reflns_theta_max 25.350
_diffrn_reflns_theta_min 1.775
_diffrn_source 'Rotating-anode X-ray tube (dual wavelength)'
_diffrn_source_type 'Rigaku (Mo) X-ray DW Source'
_exptl_absorpt_coefficient_mu 0.670
_exptl_absorpt_correction_T_max 1.00000
_exptl_absorpt_correction_T_min 0.48696
_exptl_absorpt_correction_type multi-scan
_exptl_absorpt_process_details
;
CrysAlisPro 1.171.42.72a (Rigaku Oxford Diffraction, 2022)
Empirical absorption correction using spherical harmonics,
implemented in SCALE3 ABSPACK scaling algorithm.
;
_exptl_crystal_colour 'clear red'
_exptl_crystal_colour_lustre clear
_exptl_crystal_colour_primary red
_exptl_crystal_density_diffrn 1.393
_exptl_crystal_description needle
_exptl_crystal_F_000 2631
_exptl_crystal_size_max 0.05
_exptl_crystal_size_mid 0.02
_exptl_crystal_size_min 0.02
_refine_diff_density_max 1.431
_refine_diff_density_min -0.878
_refine_diff_density_rms 0.140
_refine_ls_extinction_method none
_refine_ls_goodness_of_fit_ref 0.970
_refine_ls_hydrogen_treatment constr
_refine_ls_matrix_type full
_refine_ls_number_parameters 1150
_refine_ls_number_reflns 22535
_refine_ls_number_restraints 63
_refine_ls_restrained_S_all 0.971
_refine_ls_R_factor_all 0.1858
_refine_ls_R_factor_gt 0.0822
_refine_ls_shift/su_max 0.001
_refine_ls_shift/su_mean 0.000
_refine_ls_structure_factor_coef Fsqd
_refine_ls_weighting_details 'w=1/[\s^2^(Fo^2^)+(0.1410P)^2^] where P=(Fo^2^+2Fc^2^)/3'
_refine_ls_weighting_scheme calc
_refine_ls_wR_factor_gt 0.2081
_refine_ls_wR_factor_ref 0.2613
_reflns_Friedel_coverage 0.000
_reflns_number_gt 10501
_reflns_number_total 22535
_reflns_threshold_expression 'I > 2\s(I)'
_cod_data_source_file d3dt02482b2.cif
_cod_data_source_block rivy31
_cod_original_cell_volume 6164.7(7)
_cod_database_code 7713777
_shelx_shelxl_version_number 2019/2
_shelx_space_group_comment
;
The symmetry employed for this shelxl refinement is uniquely defined
by the following loop, which should always be used as a source of
symmetry information in preference to the above space-group names.
They are only intended as comments.
;
_shelx_estimated_absorpt_t_max 0.987
_shelx_estimated_absorpt_t_min 0.967
_diffrn_oxdiff_ac4_digest_frames
;
01b71867f3bb46232163bb38750f9e88c50048853fa
;
_olex2_refinement_description
;
1. Restrained distances
 N18S-C19S \\sim N18S-C20S
 with sigma of 0.02
 N33S-C35S \\sim N33S-C34S
 with sigma of 0.02
 N13S-C14S \\sim N13S-C15S
 with sigma of 0.02
 N23S-C25S \\sim N23S-C24S
 with sigma of 0.02
 N28S-C30S \\sim N28S-C29S
 with sigma of 0.02
 N3S-C5S \\sim N3S-C4S
 with sigma of 0.02
 N47S-C48S \\sim N47S-C49S
 with sigma of 0.02
 N38S-C40S \\sim N38S-C39S
 with sigma of 0.02
 N8S-C10S \\sim N8S-C9S
 with sigma of 0.02
2. Restrained planarity
 C32S, O31S, N33S, C35S, C34S
 with sigma of 0.1
 C27S, O26S, N28S, C30S, C29S
 with sigma of 0.1
 C12S, O11S, N13S, C14S, C15S
 with sigma of 0.1
 C17S, O16S, N18S, C19S, C20S
 with sigma of 0.1
 C22S, O21S, N23S, C25S, C24S
 with sigma of 0.1
 C2S, O1S, N3S, C5S, C4S
 with sigma of 0.1
 C46S, O45S, N47S, C48S, C49S
 with sigma of 0.1
 C37S, O36S, N38S, C40S, C39S
 with sigma of 0.1
 C7S, O6S, N8S, C10S, C9S
 with sigma of 0.1
3. Uiso/Uaniso restraints and constraints
C12S \\sim O11S \\sim N13S \\sim C14S \\sim C15S: within 2A with sigma of 0.04
and sigma for terminal atoms of 0.08 within 2A
C32S \\sim O31S \\sim N33S \\sim C35S \\sim C34S: within 2A with sigma of 0.04
and sigma for terminal atoms of 0.08 within 2A
C2S \\sim O1S \\sim N3S \\sim C5S \\sim C4S: within 2A with sigma of 0.04 and
sigma for terminal atoms of 0.08 within 2A
C19S \\sim C20S \\sim N18S \\sim C17S \\sim O16S: within 2A with sigma of 0.02
and sigma for terminal atoms of 0.04 within 2A
C24S \\sim C22S \\sim O21S \\sim N23S \\sim C25S: within 2A with sigma of 0.02
and sigma for terminal atoms of 0.04 within 2A
C17S \\sim O16S \\sim N18S \\sim C19S \\sim C20S: within 2A with sigma of 0.04
and sigma for terminal atoms of 0.08 within 2A
C22S \\sim O21S \\sim N23S \\sim C25S \\sim C24S: within 2A with sigma of 0.04
and sigma for terminal atoms of 0.08 within 2A
C27S \\sim O26S \\sim N28S \\sim C30S \\sim C29S: within 2A with sigma of 0.04
and sigma for terminal atoms of 0.08 within 2A
C46S \\sim O45S \\sim N47S \\sim C48S \\sim C49S: within 2A with sigma of 0.04
and sigma for terminal atoms of 0.08 within 2A
C37S \\sim O36S \\sim N38S \\sim C40S \\sim C39S: within 2A with sigma of 0.04
and sigma for terminal atoms of 0.08 within 2A
C7S \\sim O6S \\sim N8S \\sim C10S \\sim C9S: within 2A with sigma of 0.04 and
sigma for terminal atoms of 0.08 within 2A
4. Rigid body (RIGU) restrains
 C32S, O31S, N33S, C35S, C34S
 with sigma for 1-2 distances of 0.004 and sigma for 1-3 distances of 0.004
 C12S, O11S, N13S, C14S, C15S
 with sigma for 1-2 distances of 0.004 and sigma for 1-3 distances of 0.004
 C27S, O26S, N28S, C30S, C29S
 with sigma for 1-2 distances of 0.004 and sigma for 1-3 distances of 0.004
 C17S, O16S, N18S, C19S, C20S
 with sigma for 1-2 distances of 0.004 and sigma for 1-3 distances of 0.004
 C22S, O21S, N23S, C25S, C24S
 with sigma for 1-2 distances of 0.004 and sigma for 1-3 distances of 0.004
 C2S, O1S, N3S, C5S, C4S
 with sigma for 1-2 distances of 0.004 and sigma for 1-3 distances of 0.004
 C46S, O45S, N47S, C48S, C49S
 with sigma for 1-2 distances of 0.004 and sigma for 1-3 distances of 0.004
 C37S, O36S, N38S, C40S, C39S
 with sigma for 1-2 distances of 0.004 and sigma for 1-3 distances of 0.004
 C7S, O6S, N8S, C10S, C9S
 with sigma for 1-2 distances of 0.004 and sigma for 1-3 distances of 0.004
5. Others
 Sof(C7S)=Sof(H7S)=Sof(O6S)=Sof(N8S)=Sof(C10S)=Sof(H10A)=Sof(H10B)=Sof(H10C)=
 Sof(C9S)=Sof(H9SA)=Sof(H9SB)=Sof(H9SC)=1-FVAR(1)
 Sof(C12S)=Sof(H12S)=Sof(O11S)=Sof(N13S)=Sof(C14S)=Sof(H14A)=Sof(H14B)=
 Sof(H14C)=Sof(C15S)=Sof(H15A)=Sof(H15B)=Sof(H15C)=FVAR(1)
 Sof(C45S)=Sof(H45A)=Sof(H45B)=Sof(H45C)=Sof(O41S)=Sof(C64)=Sof(H64A)=
 Sof(H64B)=Sof(H64C)=Sof(C42S)=Sof(H42S)=Sof(N43S)=1-FVAR(2)
 Sof(C37S)=Sof(O36S)=Sof(N38S)=Sof(C40S)=Sof(H40A)=Sof(H40B)=Sof(H40C)=
 Sof(C39S)=Sof(H39A)=Sof(H39B)=Sof(H39C)=FVAR(2)
 Sof(C17S)=Sof(H17S)=Sof(O16S)=Sof(N18S)=Sof(C19S)=Sof(H19A)=Sof(H19B)=
 Sof(H19C)=Sof(C20S)=Sof(H20A)=Sof(H20B)=Sof(H20C)=1-FVAR(3)
 Sof(C22S)=Sof(H22S)=Sof(O21S)=Sof(N23S)=Sof(C25S)=Sof(H25A)=Sof(H25B)=
 Sof(H25C)=Sof(C24S)=Sof(H24A)=Sof(H24B)=Sof(H24C)=FVAR(3)
6.a Riding coordinates:
 C44S(H44A,H44B,H44C)
6.b Free rotating group:
 C17S(O16S,N18S,C19S,C20S), C22S(O21S,N23S,C25S,C24S), C27S(O26S,N28S,C30S,
 C29S), C2S(O1S,N3S,C5S,C4S), C32S(O31S,N33S,C35S,C34S), C46S(O45S,N47S,C48S,
 C49S), C37S(O36S,N38S,C40S,C39S), C7S(O6S,N8S,C10S,C9S), C12S(O11S,N13S,C14S,
 C15S)
6.c Secondary CH2 refined with riding coordinates:
 N9(H9A,H9B), N8(H8A,H8B), N7(H7A,H7B)
6.d Me refined with riding coordinates:
 C63(H63A,H63B,H63C), C58(H58A,H58B,H58C), C43S(H43A,H43B,H43C), C45S(H45A,
 H45B,H45C), C62(H62A,H62B,H62C), C59(H59A,H59B,H59C), C61(H61A,H61B,H61C),
 C60(H60A,H60B,H60C), C64(H64A,H64B,H64C), C19S(H19A,H19B,H19C), C20S(H20A,H20B,
 H20C), C25S(H25A,H25B,H25C), C24S(H24A,H24B,H24C), C30S(H30A,H30B,H30C),
 C29S(H29A,H29B,H29C), C5S(H5SA,H5SB,H5SC), C4S(H4SA,H4SB,H4SC), C35S(H35A,H35B,
 H35C), C34S(H34A,H34B,H34C), C48S(H48A,H48B,H48C), C49S(H49A,H49B,H49C),
 C40S(H40A,H40B,H40C), C39S(H39A,H39B,H39C), C10S(H10A,H10B,H10C), C9S(H9SA,
 H9SB,H9SC), C14S(H14A,H14B,H14C), C15S(H15A,H15B,H15C)
6.e Aromatic/amide H refined with riding coordinates:
 C32(H32), C55(H55), C13(H13), C15(H15), C51(H51), C36(H36), C17(H17),
 C34(H34), C53(H53), C45(H45), C46(H46), C39(H39), C42(H42), C48(H48), C20(H20),
  C6(H6), C24(H24), C44(H44), C23(H23), C40(H40), C22(H22), C4(H4), C27(H27),
 C7(H7), C5(H5), C43(H43), C47(H47), C28(H28), C3(H3), C21(H21), C1(H1),
 C41(H41), C8(H8), C29(H29), C41S(H41S), C10(H10), C2(H2), C25(H25), C9(H9),
 C26(H26), C42S(H42S), C17S(H17S), C22S(H22S), C27S(H27S), C2S(H2S), C32S(H32S),
  C46S(H46S), C7S(H7S), C12S(H12S)
;
_smtbx_masks_special_details
;
A solvent mask was calculated and 77 electrons were 
found in a volume of 353\%A^3^ in 4 voids per unit cell. 
This is consistent with the presence of 
1.5[C3H7NO] per Formula Unit 
which account for 60 electrons 
per unit cell.
;
_smtbx_masks_void_probe_radius 1.2
_smtbx_masks_void_truncation_radius 1.2
_olex2_submission_special_instructions 'No special instructions were received'
_oxdiff_exptl_absorpt_empirical_details
;
Empirical correction (ABSPACK) includes:
- Absorption correction using spherical harmonics
- Frame scaling
;
_oxdiff_exptl_absorpt_empirical_full_max 1.803
_oxdiff_exptl_absorpt_empirical_full_min 0.570

loop_
_space_group_symop_operation_xyz
'x, y, z'
'-x, -y, -z'

loop_
_atom_site_label
_atom_site_type_symbol
_atom_site_fract_x
_atom_site_fract_y
_atom_site_fract_z
_atom_site_U_iso_or_equiv
_atom_site_adp_type
_atom_site_occupancy
_atom_site_site_symmetry_order
_atom_site_calc_flag
_atom_site_refinement_flags_posn
_atom_site_refinement_flags_adp
_atom_site_refinement_flags_occupancy
_atom_site_disorder_assembly
_atom_site_disorder_group
Mo2 Mo 0.28610(6) 0.63756(5) 0.23630(5) 0.0472(3) Uani 1 1 d . . . . .
Mo4 Mo 0.14670(6) 0.08493(5) 0.39818(5) 0.0452(3) Uani 1 1 d . . . . .
Mo3 Mo 0.08957(5) 0.06266(5) 0.25804(5) 0.0430(3) Uani 1 1 d . . . . .
Mo1 Mo 0.37674(6) 0.76893(5) 0.36168(5) 0.0470(3) Uani 1 1 d . . . . .
Mo5 Mo 0.54145(6) 0.67229(5) 0.93453(5) 0.0469(3) Uani 1 1 d . . . . .
Mo6 Mo 0.59735(6) 0.81424(5) 0.94673(5) 0.0469(3) Uani 1 1 d . . . . .
O9 O 0.1116(4) 0.1327(4) 0.1997(4) 0.0440(17) Uani 1 1 d . . . . .
O27 O 0.7871(4) 0.9201(4) 0.7391(4) 0.0425(17) Uani 1 1 d . . . . .
O12 O 0.1043(4) -0.0087(4) 0.3010(4) 0.0489(19) Uani 1 1 d . . . . .
O18 O 0.5204(4) 0.2599(4) 0.6437(4) 0.0470(18) Uani 1 1 d . . . . .
O28 O 0.7359(4) 0.8992(4) 0.6152(4) 0.0456(17) Uani 1 1 d . . . . .
O2 O 0.3564(4) 0.7436(4) 0.2540(4) 0.0487(19) Uani 1 1 d . . . . .
O7 O 0.3599(4) 0.3382(4) 0.1025(4) 0.0467(18) Uani 1 1 d . . . . .
O17 O 0.5994(4) 0.3759(4) 0.7542(4) 0.0487(19) Uani 1 1 d . . . . .
O1 O 0.3266(4) 0.6593(4) 0.3446(4) 0.0473(18) Uani 1 1 d . . . . .
O19 O 0.4859(4) 0.5570(4) 0.8435(4) 0.0501(19) Uani 1 1 d . . . . .
O11 O 0.1543(4) 0.1600(4) 0.3552(4) 0.0440(17) Uani 1 1 d . . . . .
O5 O 0.2491(4) 0.5155(4) 0.2019(4) 0.0513(19) Uani 1 1 d . . . . .
O21 O 0.5210(4) 0.7103(4) 0.8580(4) 0.0477(18) Uani 1 1 d . . . . .
O25 O 0.6027(5) 0.8598(4) 0.8673(4) 0.0538(19) Uani 1 1 d . . . . .
O8 O 0.3111(4) 0.2141(4) 0.0937(4) 0.0465(18) Uani 1 1 d . . . . .
O29 O 0.4479(5) 0.8039(4) 0.4766(4) 0.0532(19) Uani 1 1 d . . . . .
O23 O 0.5426(5) 0.8536(4) 0.9837(4) 0.057(2) Uani 1 1 d . . . . .
O3 O 0.3139(4) 0.8066(4) 0.3801(4) 0.058(2) Uani 1 1 d . . . . .
O15 O 0.2379(4) 0.1801(4) 0.5053(4) 0.0490(18) Uani 1 1 d . . . . .
O24 O 0.4651(5) 0.6614(4) 0.9640(4) 0.057(2) Uani 1 1 d . . . . .
O13 O -0.0081(4) 0.0420(4) 0.2384(4) 0.0537(19) Uani 1 1 d . . . . .
O22 O 0.6332(4) 0.7724(4) 1.0165(4) 0.0510(19) Uani 1 1 d . . . . .
O6 O 0.1767(5) 0.4905(5) 0.2706(6) 0.070(2) Uani 1 1 d . . . . .
O10 O 0.0644(5) 0.2177(4) 0.2520(5) 0.056(2) Uani 1 1 d . . . . .
O26 O 0.4701(5) 0.8209(5) 0.8044(5) 0.065(2) Uani 1 1 d . . . . .
N6 N 0.7138(6) 0.9264(5) 1.0252(5) 0.051(2) Uani 1 1 d . . . . .
O14 O 0.0674(4) 0.0741(5) 0.4231(4) 0.059(2) Uani 1 1 d . . . . .
N3 N 0.0533(5) -0.0367(5) 0.1415(5) 0.047(2) Uani 1 1 d . . . . .
O4 O 0.1936(4) 0.6328(4) 0.2137(4) 0.060(2) Uani 1 1 d . . . . .
O30 O 0.3622(5) 0.7580(5) 0.5254(5) 0.070(2) Uani 1 1 d . . . . .
O20 O 0.3657(5) 0.5361(5) 0.7660(5) 0.073(3) Uani 1 1 d . . . . .
C33 C 0.4634(6) 0.3445(6) 0.6849(6) 0.040(2) Uani 1 1 d . . . . .
N5 N 0.5894(6) 0.6158(5) 1.0035(5) 0.054(2) Uani 1 1 d . . . . .
N1 N 0.4717(6) 0.8875(5) 0.3852(6) 0.059(3) Uani 1 1 d . . . . .
O16 O 0.1888(5) 0.2699(5) 0.5282(5) 0.074(3) Uani 1 1 d . . . . .
C12 C 0.2073(6) 0.3911(6) 0.2032(6) 0.044(3) Uani 1 1 d . . . . .
C32 C 0.3879(6) 0.2904(6) 0.6209(6) 0.045(3) Uani 1 1 d . . . . .
H32 H 0.381236 0.241043 0.584629 0.054 Uiso 1 1 calc R U . . .
N4 N 0.1738(5) 0.0074(6) 0.4506(5) 0.056(3) Uani 1 1 d . . . . .
C55 C 0.4910(6) 0.8220(6) 0.6700(6) 0.048(3) Uani 1 1 d . . . . .
H55 H 0.437933 0.803667 0.668684 0.057 Uiso 1 1 calc R U . . .
C31 C 0.3243(7) 0.3076(6) 0.6103(6) 0.046(3) Uani 1 1 d . . . . .
C13 C 0.2540(6) 0.3728(6) 0.1648(6) 0.046(3) Uani 1 1 d . . . . .
H13 H 0.284490 0.410082 0.150531 0.055 Uiso 1 1 calc R U . . .
C14 C 0.2565(7) 0.2989(6) 0.1466(5) 0.045(3) Uani 1 1 d . . . . .
C35 C 0.4080(7) 0.4372(6) 0.7244(6) 0.047(3) Uani 1 1 d . . . . .
C50 C 0.5564(7) 0.8486(6) 0.7389(7) 0.050(3) Uani 1 1 d . . . . .
C56 C 0.7294(7) 0.9015(6) 0.6776(7) 0.049(3) Uani 1 1 d . . . . .
C54 C 0.5009(7) 0.8216(6) 0.6047(6) 0.047(3) Uani 1 1 d . . . . .
C18 C 0.3131(6) 0.2809(6) 0.1116(6) 0.045(3) Uani 1 1 d . . . . .
C38 C 0.4181(7) 0.5158(7) 0.7813(7) 0.056(3) Uani 1 1 d . . . . .
C15 C 0.2070(6) 0.2418(6) 0.1629(6) 0.048(3) Uani 1 1 d . . . . .
H15 H 0.206100 0.190847 0.148323 0.058 Uiso 1 1 calc R U . . .
C51 C 0.6342(7) 0.8753(7) 0.7423(6) 0.050(3) Uani 1 1 d . . . . .
H51 H 0.678548 0.892530 0.789199 0.060 Uiso 1 1 calc R U . . .
N2 N 0.2698(6) 0.6023(6) 0.1125(6) 0.063(3) Uani 1 1 d . . . . .
C37 C 0.5328(7) 0.3265(6) 0.6955(6) 0.050(3) Uani 1 1 d . . . . .
C52 C 0.6476(6) 0.8769(6) 0.6771(6) 0.044(3) Uani 1 1 d . . . . .
C19 C 0.1073(7) 0.2001(6) 0.2203(6) 0.044(3) Uani 1 1 d . . . . .
C49 C 0.5392(9) 0.8427(7) 0.8086(6) 0.054(3) Uani 1 1 d . . . . .
C36 C 0.3360(6) 0.3826(6) 0.6626(6) 0.049(3) Uani 1 1 d . . . . .
H36 H 0.292237 0.395314 0.654290 0.059 Uiso 1 1 calc R U . . .
C17 C 0.1588(6) 0.3342(6) 0.2187(6) 0.047(3) Uani 1 1 d . . . . .
H17 H 0.124313 0.345463 0.242329 0.056 Uiso 1 1 calc R U . . .
C34 C 0.4716(7) 0.4169(6) 0.7347(6) 0.052(3) Uani 1 1 d . . . . .
H34 H 0.522388 0.454431 0.777619 0.063 Uiso 1 1 calc R U . . .
C30 C 0.2419(6) 0.2485(7) 0.5414(6) 0.049(3) Uani 1 1 d . . . . .
C11 C 0.2086(8) 0.4711(7) 0.2276(8) 0.060(3) Uani 1 1 d . . . . .
N42S N 0.1355(7) 0.2088(7) -0.1238(7) 0.077(3) Uani 1 1 d . . . . .
C16 C 0.1594(6) 0.2598(6) 0.2004(6) 0.043(3) Uani 1 1 d . . . . .
C53 C 0.5805(6) 0.8504(6) 0.6074(6) 0.047(3) Uani 1 1 d . . . . .
H53 H 0.588778 0.851822 0.562708 0.056 Uiso 1 1 calc R U . . .
C45 C 0.8080(9) 1.0277(8) 1.1535(8) 0.075(4) Uani 1 1 d . . . . .
H45 H 0.820952 1.049367 1.207838 0.090 Uiso 1 1 calc R U . . .
N9 N 0.0613(8) 0.2415(8) 0.3995(7) 0.093(4) Uani 1 1 d . . . . .
H9A H 0.070931 0.223112 0.356289 0.112 Uiso 1 1 calc R U . . .
H9B H 0.098957 0.243606 0.439668 0.112 Uiso 1 1 calc R U . . .
C46 C 0.8621(9) 1.0647(8) 1.1261(9) 0.082(4) Uani 1 1 d . . . . .
H46 H 0.912210 1.111594 1.160496 0.099 Uiso 1 1 calc R U . . .
C57 C 0.4312(7) 0.7904(7) 0.5296(7) 0.054(3) Uani 1 1 d . . . . .
C39 C 0.5819(7) 0.5414(7) 0.9689(8) 0.062(3) Uani 1 1 d . . . . .
H39 H 0.560144 0.514205 0.913542 0.074 Uiso 1 1 calc R U . . .
C42 C 0.6461(8) 0.6187(8) 1.1258(7) 0.073(4) Uani 1 1 d . . . . .
H42 H 0.667946 0.647332 1.181085 0.088 Uiso 1 1 calc R U . . .
C48 C 0.7625(8) 0.9599(7) 0.9992(8) 0.067(4) Uani 1 1 d . . . . .
H48 H 0.747007 0.936869 0.944386 0.081 Uiso 1 1 calc R U . . .
N8 N 0.2177(9) 0.6190(8) 0.4120(9) 0.115(5) Uani 1 1 d . . . . .
H8A H 0.217957 0.585564 0.368147 0.138 Uiso 1 1 calc R U . . .
H8B H 0.268786 0.660487 0.440589 0.138 Uiso 1 1 calc R U . . .
C20 C 0.0045(8) -0.0433(7) 0.0787(7) 0.071(4) Uani 1 1 d . . . . .
H20 H -0.009722 -0.001174 0.082866 0.085 Uiso 1 1 calc R U . . .
C6 C 0.2312(8) 0.5253(8) 0.0568(8) 0.076(4) Uani 1 1 d . . . . .
H6 H 0.215070 0.483489 0.071405 0.091 Uiso 1 1 calc R U . . .
C24 C 0.0734(8) -0.0947(8) 0.1329(7) 0.079(4) Uani 1 1 d . . . . .
H24 H 0.110180 -0.090431 0.178113 0.094 Uiso 1 1 calc R U . . .
C44 C 0.7359(8) 0.9597(7) 1.1014(7) 0.068(4) Uani 1 1 d . . . . .
H44 H 0.700153 0.935640 1.121476 0.082 Uiso 1 1 calc R U . . .
C23 C 0.0457(9) -0.1603(8) 0.0646(8) 0.085(5) Uani 1 1 d . . . . .
H23 H 0.063584 -0.199833 0.061674 0.102 Uiso 1 1 calc R U . . .
C40 C 0.6041(8) 0.5032(7) 1.0098(9) 0.071(4) Uani 1 1 d . . . . .
H40 H 0.595888 0.449927 0.983257 0.085 Uiso 1 1 calc R U . . .
C22 C -0.0087(9) -0.1675(8) 0.0004(8) 0.080(4) Uani 1 1 d . . . . .
H22 H -0.032682 -0.214543 -0.047830 0.096 Uiso 1 1 calc R U . . .
C4 C 0.5958(9) 1.0086(9) 0.4677(9) 0.089(5) Uani 1 1 d . . . . .
H4 H 0.644395 1.038857 0.514039 0.106 Uiso 1 1 calc R U . . .
C27 C 0.1910(10) -0.0936(10) 0.5140(11) 0.093(5) Uani 1 1 d . . . . .
H27 H 0.194903 -0.128761 0.535966 0.112 Uiso 1 1 calc R U . . .
C7 C 0.2139(10) 0.5049(9) -0.0228(8) 0.091(5) Uani 1 1 d . . . . .
H7 H 0.186609 0.450239 -0.061194 0.109 Uiso 1 1 calc R U . . .
C5 C 0.5397(8) 0.9348(8) 0.4517(7) 0.078(4) Uani 1 1 d . . . . .
H5 H 0.549060 0.915740 0.489427 0.093 Uiso 1 1 calc R U . . .
C43 C 0.6216(8) 0.6535(7) 1.0805(7) 0.062(3) Uani 1 1 d . . . . .
H43 H 0.628121 0.706319 1.105759 0.074 Uiso 1 1 calc R U . . .
C47 C 0.8391(9) 1.0302(9) 1.0482(9) 0.088(5) Uani 1 1 d . . . . .
H47 H 0.873416 1.052347 1.026066 0.106 Uiso 1 1 calc R U . . .
C28 C 0.2359(11) -0.0126(10) 0.5568(9) 0.097(5) Uani 1 1 d . . . . .
H28 H 0.273023 0.010410 0.609485 0.116 Uiso 1 1 calc R U . . .
C44S C 0.1681(9) 0.1569(9) -0.1067(11) 0.113(7) Uani 1 1 d . . . . .
H44A H 0.168531 0.160321 -0.056374 0.169 Uiso 1 1 d R U . . .
H44B H 0.134201 0.101041 -0.147214 0.169 Uiso 1 1 d R U . . .
H44C H 0.223531 0.175141 -0.103444 0.169 Uiso 1 1 d R U . . .
C3 C 0.5810(9) 1.0369(8) 0.4177(12) 0.104(6) Uani 1 1 d . . . . .
H3 H 0.616336 1.090438 0.430447 0.125 Uiso 1 1 calc R U . . .
N7 N 0.3568(8) 0.6775(8) 0.7908(11) 0.121(6) Uani 1 1 d . . . . .
H7A H 0.358173 0.630854 0.785831 0.145 Uiso 1 1 calc R U . . .
H7B H 0.406650 0.712896 0.799153 0.145 Uiso 1 1 calc R U . . .
C21 C -0.0283(9) -0.1081(8) 0.0054(7) 0.081(5) Uani 1 1 d . . . . .
H21 H -0.063398 -0.110235 -0.039368 0.097 Uiso 1 1 calc R U . . .
C1 C 0.4602(9) 0.9148(8) 0.3338(9) 0.099(6) Uani 1 1 d . . . . .
H1 H 0.412745 0.881804 0.286430 0.119 Uiso 1 1 calc R U . . .
C63 C 0.1617(10) 0.6538(11) 0.3864(12) 0.124(7) Uani 1 1 d . . . . .
H63A H 0.180905 0.681281 0.356990 0.186 Uiso 1 1 calc R U . . .
H63B H 0.106393 0.610156 0.353274 0.186 Uiso 1 1 calc R U . . .
H63C H 0.162019 0.692152 0.432554 0.186 Uiso 1 1 calc R U . . .
C58 C -0.0184(10) 0.1860(11) 0.3855(10) 0.109(6) Uani 1 1 d . . . . .
H58A H -0.021602 0.132737 0.373237 0.164 Uiso 1 1 calc R U . . .
H58B H -0.028615 0.204863 0.432257 0.164 Uiso 1 1 calc R U . . .
H58C H -0.059108 0.182565 0.341540 0.164 Uiso 1 1 calc R U . . .
C41 C 0.6392(8) 0.5441(9) 1.0917(9) 0.076(4) Uani 1 1 d . . . . .
H41 H 0.657414 0.520308 1.122087 0.091 Uiso 1 1 calc R U . . .
C43S C 0.1720(12) 0.2946(9) -0.0632(11) 0.130(7) Uani 1 1 d . . . . .
H43A H 0.216861 0.305185 -0.017797 0.195 Uiso 1 1 calc R U . . .
H43B H 0.192405 0.330688 -0.085148 0.195 Uiso 1 1 calc R U . . .
H43C H 0.130652 0.303860 -0.047164 0.195 Uiso 1 1 calc R U . . .
C8 C 0.2370(13) 0.5644(13) -0.0425(10) 0.117(7) Uani 1 1 d . . . . .
H8 H 0.221113 0.552082 -0.096054 0.141 Uiso 1 1 calc R U . . .
O40S O 0.0457(9) 0.2190(9) -0.2056(11) 0.174(7) Uani 1 1 d . . . . .
C29 C 0.2266(10) 0.0359(9) 0.5222(8) 0.086(5) Uani 1 1 d . . . . .
H29 H 0.259957 0.092311 0.551618 0.104 Uiso 1 1 calc R U . . .
C45S C -0.0102(19) 0.506(2) 0.121(2) 0.17(2) Uani 0.519(10) 1 d . . P A 2
H45A H -0.060103 0.508959 0.099840 0.262 Uiso 0.519(10) 1 calc R U P A 2
H45B H -0.008301 0.496023 0.166877 0.262 Uiso 0.519(10) 1 calc R U P A 2
H45C H 0.036817 0.556285 0.137095 0.262 Uiso 0.519(10) 1 calc R U P A 2
C41S C 0.0748(11) 0.1767(11) -0.1907(11) 0.112(6) Uani 1 1 d . . . . .
H41S H 0.053529 0.121982 -0.226964 0.134 Uiso 1 1 calc R U . . .
C10 C 0.2971(13) 0.6586(10) 0.0890(9) 0.122(7) Uani 1 1 d . . . . .
H10 H 0.328250 0.712982 0.127843 0.147 Uiso 1 1 calc R U . . .
C62 C 0.2012(15) 0.5742(13) 0.4577(13) 0.163(10) Uani 1 1 d . . . . .
H62A H 0.242291 0.556183 0.469247 0.245 Uiso 1 1 calc R U . . .
H62B H 0.203016 0.609464 0.506694 0.245 Uiso 1 1 calc R U . . .
H62C H 0.147389 0.527468 0.427413 0.245 Uiso 1 1 calc R U . . .
O41S O 0.0501(11) 0.3695(12) 0.0380(12) 0.102(8) Uani 0.519(10) 1 d . . P A 2
C59 C 0.0710(13) 0.3256(12) 0.4190(12) 0.134(7) Uani 1 1 d . . . . .
H59A H 0.125901 0.360997 0.427919 0.200 Uiso 1 1 calc R U . . .
H59B H 0.031388 0.323945 0.375396 0.200 Uiso 1 1 calc R U . . .
H59C H 0.061882 0.346242 0.466113 0.200 Uiso 1 1 calc R U . . .
C61 C 0.3402(13) 0.7108(16) 0.8614(16) 0.155(10) Uani 1 1 d . . . . .
H61A H 0.382484 0.719583 0.907781 0.232 Uiso 1 1 calc R U . . .
H61B H 0.340105 0.761949 0.868380 0.232 Uiso 1 1 calc R U . . .
H61C H 0.287271 0.672534 0.853861 0.232 Uiso 1 1 calc R U . . .
C2 C 0.5129(10) 0.9885(10) 0.3447(12) 0.133(8) Uani 1 1 d . . . . .
H2 H 0.504197 1.005994 0.305623 0.159 Uiso 1 1 calc R U . . .
C25 C 0.1330(14) -0.0731(10) 0.4088(10) 0.144(9) Uani 1 1 d . . . . .
H25 H 0.097306 -0.095802 0.355616 0.173 Uiso 1 1 calc R U . . .
C9 C 0.2832(13) 0.6432(11) 0.0134(9) 0.127(7) Uani 1 1 d . . . . .
H9 H 0.304712 0.685136 0.000111 0.152 Uiso 1 1 calc R U . . .
C26 C 0.1406(14) -0.1222(10) 0.4393(11) 0.160(11) Uani 1 1 d . . . . .
H26 H 0.109851 -0.178680 0.407427 0.192 Uiso 1 1 calc R U . . .
C60 C 0.2941(12) 0.6609(16) 0.7134(13) 0.175(11) Uani 1 1 d . . . . .
H60A H 0.309163 0.639517 0.670670 0.262 Uiso 1 1 calc R U . . .
H60B H 0.240237 0.621643 0.702893 0.262 Uiso 1 1 calc R U . . .
H60C H 0.293072 0.711058 0.717412 0.262 Uiso 1 1 calc R U . . .
C64 C -0.080(3) 0.393(3) -0.005(3) 0.153(16) Uiso 0.519(10) 1 d . . P A 2
H64A H -0.118429 0.414915 -0.005695 0.230 Uiso 0.519(10) 1 calc R U P A 2
H64B H -0.064637 0.390932 -0.048950 0.230 Uiso 0.519(10) 1 calc R U P A 2
H64C H -0.104114 0.339247 -0.009321 0.230 Uiso 0.519(10) 1 calc R U P A 2
C42S C 0.0471(18) 0.4258(18) 0.0771(17) 0.078(8) Uiso 0.519(10) 1 d . . P A 2
H42S H 0.094191 0.462995 0.124016 0.094 Uiso 0.519(10) 1 calc R U P A 2
N43S N -0.0090(14) 0.4441(14) 0.0662(14) 0.078(7) Uiso 0.519(10) 1 d . . P A 2
C17S C 0.2198(15) 0.8141(15) 0.7768(12) 0.103(12) Uiso 0.399(12) 1 d G U P B 2
H17S H 0.228619 0.816828 0.827018 0.124 Uiso 0.399(12) 1 calc R U P B 2
O16S O 0.1517(14) 0.7681(14) 0.7249(15) 0.104(9) Uiso 0.399(12) 1 d G U P B 2
N18S N 0.2842(14) 0.8618(14) 0.7688(15) 0.128(12) Uiso 0.399(12) 1 d DG U P B 2
C19S C 0.3630(15) 0.915(2) 0.834(2) 0.16(2) Uiso 0.399(12) 1 d DG U P B 2
H19A H 0.400964 0.943663 0.816590 0.237 Uiso 0.399(12) 1 calc R U P B 2
H19B H 0.357936 0.953147 0.875650 0.237 Uiso 0.399(12) 1 calc R U P B 2
H19C H 0.383195 0.882611 0.853550 0.237 Uiso 0.399(12) 1 calc R U P B 2
C20S C 0.276(2) 0.861(3) 0.694(2) 0.20(2) Uiso 0.399(12) 1 d DG U P B 2
H20A H 0.327412 0.898676 0.698672 0.297 Uiso 0.399(12) 1 calc R U P B 2
H20B H 0.259278 0.806812 0.654959 0.297 Uiso 0.399(12) 1 calc R U P B 2
H20C H 0.234113 0.877405 0.677211 0.297 Uiso 0.399(12) 1 calc R U P B 2
C22S C 0.4097(17) 0.9374(19) 1.075(2) 0.26(2) Uiso 0.601(12) 1 d G U P B 1
H22S H 0.461965 0.979167 1.091057 0.307 Uiso 0.601(12) 1 calc R U P B 1
O21S O 0.397(2) 0.915(3) 1.1239(18) 0.41(3) Uiso 0.601(12) 1 d G U P B 1
N23S N 0.3548(17) 0.9071(15) 1.0010(19) 0.256(18) Uiso 0.601(12) 1 d DG U P B 1
C25S C 0.375(3) 0.937(3) 0.948(3) 0.30(3) Uiso 0.601(12) 1 d DG U P B 1
H25A H 0.327777 0.908015 0.897314 0.447 Uiso 0.601(12) 1 calc R U P B 1
H25B H 0.390136 0.994610 0.969339 0.447 Uiso 0.601(12) 1 calc R U P B 1
H25C H 0.420372 0.929131 0.940023 0.447 Uiso 0.601(12) 1 calc R U P B 1
C24S C 0.2734(17) 0.843(2) 0.9727(19) 0.177(16) Uiso 0.601(12) 1 d DG U P B 1
H24A H 0.242395 0.828878 0.918460 0.266 Uiso 0.601(12) 1 calc R U P B 1
H24B H 0.276626 0.795885 0.975686 0.266 Uiso 0.601(12) 1 calc R U P B 1
H24C H 0.246386 0.861361 1.005003 0.266 Uiso 0.601(12) 1 calc R U P B 1
C27S C 0.5874(9) 0.8604(9) 1.1727(7) 0.212(12) Uiso 1 1 d G U . . .
H27S H 0.567770 0.839188 1.117570 0.255 Uiso 1 1 calc R U . . .
O26S O 0.6392(9) 0.9308(9) 1.2117(10) 0.196(7) Uiso 1 1 d G U . . .
N28S N 0.5556(8) 0.8097(8) 1.2016(8) 0.143(6) Uiso 1 1 d DG U . . .
C30S C 0.4943(11) 0.7269(9) 1.1506(12) 0.197(11) Uiso 1 1 d DG U . . .
H30A H 0.479206 0.700485 1.182231 0.296 Uiso 1 1 calc R U . . .
H30B H 0.446313 0.725630 1.116923 0.296 Uiso 1 1 calc R U . . .
H30C H 0.515890 0.698598 1.118365 0.296 Uiso 1 1 calc R U . . .
C29S C 0.5825(16) 0.8376(13) 1.2854(8) 0.30(2) Uiso 1 1 d DG U . . .
H29A H 0.553353 0.793535 1.295552 0.456 Uiso 1 1 calc R U . . .
H29B H 0.640813 0.855379 1.309218 0.456 Uiso 1 1 calc R U . . .
H29C H 0.571294 0.882484 1.307865 0.456 Uiso 1 1 calc R U . . .
C2S C 0.2149(9) 0.1806(7) 0.6900(8) 0.157(8) Uiso 1 1 d G U . . .
H2S H 0.210498 0.214059 0.665951 0.189 Uiso 1 1 calc R U . . .
O1S O 0.2792(8) 0.2066(8) 0.7448(9) 0.212(8) Uiso 1 1 d G U . . .
N3S N 0.1491(7) 0.1079(7) 0.6604(7) 0.131(5) Uiso 1 1 d DG U . . .
C5S C 0.0751(9) 0.0822(12) 0.5950(10) 0.214(13) Uiso 1 1 d DG U . . .
H5SA H 0.035171 0.028584 0.582400 0.322 Uiso 1 1 calc R U . . .
H5SB H 0.053334 0.120229 0.608758 0.322 Uiso 1 1 calc R U . . .
H5SC H 0.086999 0.080437 0.549543 0.322 Uiso 1 1 calc R U . . .
C4S C 0.1511(11) 0.0533(9) 0.6940(12) 0.206(12) Uiso 1 1 d DG U . . .
H4SA H 0.099011 0.004237 0.665658 0.309 Uiso 1 1 calc R U . . .
H4SB H 0.194620 0.039480 0.689847 0.309 Uiso 1 1 calc R U . . .
H4SC H 0.160910 0.079289 0.749004 0.309 Uiso 1 1 calc R U . . .
C32S C 0.5461(17) 0.547(2) 0.451(2) 0.52(3) Uiso 1 1 d G U . . .
H32S H 0.595798 0.585756 0.494559 0.620 Uiso 1 1 calc R U . . .
O31S O 0.544(2) 0.485(3) 0.408(3) 0.58(3) Uiso 1 1 d G U . . .
N33S N 0.4832(15) 0.5654(16) 0.4412(15) 0.61(3) Uiso 1 1 d DG U . . .
C35S C 0.491(2) 0.6404(19) 0.495(2) 0.32(2) Uiso 1 1 d DG U . . .
H35A H 0.439819 0.642229 0.478657 0.486 Uiso 1 1 calc R U . . .
H35B H 0.505820 0.643780 0.547750 0.486 Uiso 1 1 calc R U . . .
H35C H 0.533893 0.685646 0.496426 0.486 Uiso 1 1 calc R U . . .
C34S C 0.4050(17) 0.510(2) 0.376(2) 0.38(3) Uiso 1 1 d DG U . . .
H34A H 0.367185 0.532233 0.377870 0.565 Uiso 1 1 calc R U . . .
H34B H 0.411594 0.500323 0.326645 0.565 Uiso 1 1 calc R U . . .
H34C H 0.383529 0.458469 0.377979 0.565 Uiso 1 1 calc R U . . .
C46S C 0.2233(8) 0.8006(7) 0.1776(6) 0.176(10) Uiso 1 1 d G U . C 2
H46S H 0.190275 0.745031 0.142494 0.212 Uiso 1 1 calc R U . C 2
O45S O 0.2783(10) 0.8381(10) 0.1638(8) 0.200(7) Uiso 1 1 d G U . C 2
N47S N 0.2054(6) 0.8316(7) 0.2390(6) 0.128(5) Uiso 1 1 d DG U . C 2
C48S C 0.1387(10) 0.7821(10) 0.2506(11) 0.208(12) Uiso 1 1 d DG U . C 2
H48A H 0.135671 0.815140 0.297620 0.312 Uiso 1 1 calc R U . C 2
H48B H 0.087832 0.759515 0.205331 0.312 Uiso 1 1 calc R U . C 2
H48C H 0.147705 0.738417 0.256820 0.312 Uiso 1 1 calc R U . C 2
C49S C 0.2531(9) 0.9161(7) 0.2954(8) 0.125(6) Uiso 1 1 d DG U . C 2
H49A H 0.231900 0.927846 0.335313 0.188 Uiso 1 1 calc R U . C 2
H49B H 0.309795 0.928212 0.320246 0.188 Uiso 1 1 calc R U . C 2
H49C H 0.249894 0.949276 0.268746 0.188 Uiso 1 1 calc R U . C 2
C37S C -0.0087(16) 0.4137(17) 0.2710(15) 0.153(16) Uiso 0.481(10) 1 d G U P A 1
O36S O -0.008(3) 0.4765(18) 0.3099(19) 0.44(4) Uiso 0.481(10) 1 d G U P A 1
N38S N -0.0685(12) 0.3546(13) 0.2002(12) 0.098(9) Uiso 0.481(10) 1 d DG U P A 1
C40S C -0.0643(19) 0.2820(16) 0.1582(18) 0.118(13) Uiso 0.481(10) 1 d DG U P A 1
H40A H -0.112634 0.247268 0.108917 0.177 Uiso 0.481(10) 1 calc R U P A 1
H40B H -0.015779 0.296289 0.147502 0.177 Uiso 0.481(10) 1 calc R U P A 1
H40C H -0.061689 0.253568 0.190024 0.177 Uiso 0.481(10) 1 calc R U P A 1
C39S C -0.1391(19) 0.363(2) 0.164(2) 0.20(2) Uiso 0.481(10) 1 d DG U P A 1
H39A H -0.175550 0.315226 0.113902 0.307 Uiso 0.481(10) 1 calc R U P A 1
H39B H -0.167582 0.368048 0.198476 0.307 Uiso 0.481(10) 1 calc R U P A 1
H39C H -0.121705 0.410804 0.155955 0.307 Uiso 0.481(10) 1 calc R U P A 1
C7S C 0.0698(12) 0.3150(12) 0.6175(10) 0.197(17) Uiso 0.658(12) 1 d G U P D 2
H7S H 0.106655 0.307854 0.595519 0.237 Uiso 0.658(12) 1 calc R U P D 2
O6S O 0.0014(14) 0.2945(14) 0.5723(10) 0.185(11) Uiso 0.658(12) 1 d G U P D 2
N8S N 0.0975(10) 0.3472(10) 0.6968(10) 0.111(7) Uiso 0.658(12) 1 d DG U P D 2
C10S C 0.1799(12) 0.370(2) 0.7458(15) 0.23(2) Uiso 0.658(12) 1 d DG U P D 2
H10A H 0.188112 0.391566 0.800662 0.349 Uiso 0.658(12) 1 calc R U P D 2
H10B H 0.188899 0.322255 0.731871 0.349 Uiso 0.658(12) 1 calc R U P D 2
H10C H 0.218191 0.410512 0.738001 0.349 Uiso 0.658(12) 1 calc R U P D 2
C9S C 0.0448(14) 0.3600(19) 0.7350(10) 0.159(14) Uiso 0.658(12) 1 d DG U P D 2
H9SA H 0.074491 0.383426 0.791549 0.238 Uiso 0.658(12) 1 calc R U P D 2
H9SB H 0.026712 0.396770 0.722579 0.238 Uiso 0.658(12) 1 calc R U P D 2
H9SC H -0.002486 0.308519 0.716456 0.238 Uiso 0.658(12) 1 calc R U P D 2
C12S C 0.133(3) 0.481(3) 0.691(3) 0.36(4) Uiso 0.342(12) 1 d G U P D 1
H12S H 0.087843 0.487121 0.697986 0.435 Uiso 0.342(12) 1 calc R U P D 1
O11S O 0.173(3) 0.468(3) 0.739(3) 0.21(2) Uiso 0.342(12) 1 d G U P D 1
N13S N 0.147(2) 0.486(2) 0.629(2) 0.28(3) Uiso 0.342(12) 1 d DG U P D 1
C14S C 0.095(3) 0.502(4) 0.575(3) 0.16(3) Uiso 0.342(12) 1 d DG U P D 1
H14A H 0.115203 0.503790 0.534682 0.236 Uiso 0.342(12) 1 calc R U P D 1
H14B H 0.039601 0.458766 0.550744 0.236 Uiso 0.342(12) 1 calc R U P D 1
H14C H 0.096968 0.553372 0.603389 0.236 Uiso 0.342(12) 1 calc R U P D 1
C15S C 0.214(4) 0.477(6) 0.615(4) 0.29(5) Uiso 0.342(12) 1 d DG U P D 1
H15A H 0.215038 0.482811 0.568253 0.434 Uiso 0.342(12) 1 calc R U P D 1
H15B H 0.265102 0.518033 0.659991 0.434 Uiso 0.342(12) 1 calc R U P D 1
H15C H 0.207701 0.423435 0.607334 0.434 Uiso 0.342(12) 1 calc R U P D 1

loop_
_atom_site_aniso_label
_atom_site_aniso_U_11
_atom_site_aniso_U_22
_atom_site_aniso_U_33
_atom_site_aniso_U_23
_atom_site_aniso_U_13
_atom_site_aniso_U_12
Mo2 0.0514(6) 0.0260(5) 0.0459(6) 0.0154(4) 0.0036(4) 0.0116(4)
Mo4 0.0438(6) 0.0317(5) 0.0390(5) 0.0120(4) 0.0078(4) 0.0059(4)
Mo3 0.0430(5) 0.0243(4) 0.0398(5) 0.0103(4) 0.0046(4) 0.0056(4)
Mo1 0.0492(6) 0.0286(5) 0.0448(6) 0.0140(4) 0.0033(4) 0.0131(4)
Mo5 0.0569(6) 0.0308(5) 0.0385(5) 0.0119(4) 0.0143(4) 0.0127(4)
Mo6 0.0604(6) 0.0328(5) 0.0391(5) 0.0148(4) 0.0168(5) 0.0171(5)
O9 0.053(4) 0.029(4) 0.039(4) 0.014(3) 0.011(3) 0.014(3)
O27 0.041(4) 0.029(4) 0.033(4) 0.009(3) -0.001(3) 0.009(3)
O12 0.055(4) 0.027(4) 0.039(4) 0.008(3) 0.005(3) 0.010(3)
O18 0.045(4) 0.027(4) 0.047(4) 0.010(3) 0.005(3) 0.009(3)
O28 0.048(4) 0.044(4) 0.033(4) 0.016(3) 0.015(3) 0.012(3)
O2 0.054(5) 0.027(4) 0.040(4) 0.016(3) 0.001(3) 0.006(3)
O7 0.057(5) 0.031(4) 0.044(4) 0.016(3) 0.020(4) 0.013(3)
O17 0.049(4) 0.028(4) 0.045(4) 0.012(3) 0.002(3) 0.009(3)
O1 0.056(4) 0.034(4) 0.051(4) 0.028(3) 0.012(4) 0.020(3)
O19 0.052(5) 0.034(4) 0.041(4) 0.008(3) 0.008(4) 0.011(3)
O11 0.047(4) 0.024(3) 0.036(4) 0.008(3) 0.007(3) 0.003(3)
O5 0.057(5) 0.025(4) 0.055(5) 0.017(3) 0.013(4) 0.010(3)
O21 0.052(4) 0.038(4) 0.047(4) 0.018(3) 0.018(3) 0.017(3)
O25 0.062(5) 0.049(5) 0.047(5) 0.025(4) 0.020(4) 0.022(4)
O8 0.059(5) 0.022(4) 0.042(4) 0.009(3) 0.014(3) 0.012(3)
O29 0.060(5) 0.052(5) 0.044(4) 0.022(4) 0.017(4) 0.026(4)
O23 0.068(5) 0.047(4) 0.056(5) 0.025(4) 0.025(4) 0.025(4)
O3 0.052(5) 0.032(4) 0.063(5) 0.014(4) 0.004(4) 0.012(3)
O15 0.054(5) 0.033(4) 0.036(4) 0.006(3) 0.010(3) 0.009(3)
O24 0.068(5) 0.037(4) 0.054(5) 0.021(4) 0.019(4) 0.016(4)
O13 0.051(5) 0.042(4) 0.054(5) 0.024(4) 0.013(4) 0.012(4)
O22 0.067(5) 0.033(4) 0.042(4) 0.014(3) 0.016(4) 0.018(4)
O6 0.079(6) 0.045(5) 0.103(7) 0.037(5) 0.052(6) 0.032(5)
O10 0.062(5) 0.045(5) 0.067(5) 0.029(4) 0.029(4) 0.024(4)
O26 0.058(5) 0.082(6) 0.072(6) 0.045(5) 0.035(5) 0.033(5)
N6 0.073(7) 0.037(5) 0.051(6) 0.024(5) 0.028(5) 0.026(5)
O14 0.046(5) 0.058(5) 0.047(4) 0.015(4) 0.009(4) 0.012(4)
N3 0.061(6) 0.030(5) 0.035(5) 0.012(4) 0.005(4) 0.019(4)
O4 0.061(5) 0.031(4) 0.058(5) 0.015(3) -0.001(4) 0.014(4)
O30 0.055(6) 0.069(6) 0.054(5) 0.021(4) 0.009(4) 0.012(5)
O20 0.059(5) 0.040(5) 0.079(6) -0.004(4) 0.007(4) 0.026(4)
C33 0.047(6) 0.026(5) 0.039(6) 0.008(4) 0.015(5) 0.016(5)
N5 0.070(6) 0.028(5) 0.055(6) 0.020(4) 0.025(5) 0.012(4)
N1 0.063(6) 0.032(5) 0.069(7) 0.024(5) 0.018(5) 0.014(5)
O16 0.054(5) 0.077(6) 0.057(5) 0.008(4) 0.003(4) 0.032(5)
C12 0.050(6) 0.023(5) 0.043(6) 0.013(5) 0.014(5) 0.006(5)
C32 0.055(7) 0.034(6) 0.030(6) 0.007(4) 0.009(5) 0.016(5)
N4 0.045(5) 0.058(6) 0.051(6) 0.029(5) 0.010(5) 0.013(5)
C55 0.040(6) 0.029(5) 0.062(8) 0.019(5) 0.012(6) 0.010(5)
C31 0.057(7) 0.032(6) 0.035(6) 0.014(5) 0.008(5) 0.014(5)
C13 0.052(7) 0.023(5) 0.040(6) 0.011(4) 0.005(5) 0.006(5)
C14 0.061(7) 0.029(5) 0.027(5) 0.011(4) 0.011(5) 0.010(5)
C35 0.055(7) 0.026(5) 0.046(6) 0.008(5) 0.015(5) 0.018(5)
C50 0.052(7) 0.035(6) 0.058(7) 0.023(5) 0.015(6) 0.018(5)
C56 0.058(8) 0.022(5) 0.061(8) 0.017(5) 0.022(6) 0.017(5)
C54 0.058(7) 0.037(6) 0.044(7) 0.015(5) 0.020(6) 0.025(5)
C18 0.047(6) 0.038(6) 0.030(6) 0.009(5) 0.011(5) 0.009(5)
C38 0.052(7) 0.037(6) 0.066(8) 0.019(6) 0.025(6) 0.010(6)
C15 0.057(7) 0.025(5) 0.032(6) 0.004(4) 0.000(5) 0.006(5)
C51 0.070(8) 0.050(7) 0.030(6) 0.021(5) 0.013(5) 0.029(6)
N2 0.076(7) 0.043(6) 0.054(6) 0.027(5) 0.008(5) 0.020(5)
C37 0.064(8) 0.033(6) 0.037(6) 0.015(5) 0.009(6) 0.017(5)
C52 0.045(6) 0.034(6) 0.038(6) 0.011(5) 0.006(5) 0.015(5)
C19 0.046(7) 0.029(6) 0.039(6) 0.014(5) 0.005(5) 0.007(5)
C49 0.082(10) 0.047(7) 0.031(6) 0.016(5) 0.022(6) 0.031(7)
C36 0.038(6) 0.052(7) 0.045(6) 0.024(6) 0.012(5) 0.010(5)
C17 0.050(6) 0.032(6) 0.040(6) 0.006(5) 0.011(5) 0.016(5)
C34 0.056(7) 0.035(6) 0.041(6) 0.016(5) 0.008(5) 0.004(5)
C30 0.038(6) 0.053(7) 0.040(6) 0.019(6) 0.014(5) 0.007(5)
C11 0.056(8) 0.047(7) 0.069(8) 0.023(7) 0.018(7) 0.025(6)
N42S 0.070(7) 0.060(7) 0.074(8) 0.027(6) 0.017(6) 0.015(6)
C16 0.052(7) 0.030(6) 0.039(6) 0.015(5) 0.018(5) 0.012(5)
C53 0.053(7) 0.037(6) 0.041(6) 0.017(5) 0.016(5) 0.014(5)
C45 0.088(10) 0.055(8) 0.057(8) 0.011(7) 0.010(8) 0.034(8)
N9 0.103(10) 0.097(10) 0.083(9) 0.034(7) 0.027(7) 0.064(9)
C46 0.068(10) 0.050(8) 0.089(11) 0.020(8) 0.003(8) 0.018(7)
C57 0.027(6) 0.045(7) 0.062(8) 0.012(6) 0.002(6) 0.011(5)
C39 0.064(8) 0.044(7) 0.074(8) 0.025(6) 0.028(7) 0.022(6)
C42 0.091(10) 0.070(9) 0.048(8) 0.033(7) 0.016(7) 0.031(8)
C48 0.081(9) 0.047(7) 0.060(8) 0.021(7) 0.018(7) 0.026(7)
N8 0.113(11) 0.077(9) 0.124(12) 0.028(9) 0.051(10) 0.027(8)
C20 0.080(9) 0.041(7) 0.049(7) 0.009(6) -0.005(6) 0.017(6)
C6 0.093(10) 0.051(8) 0.062(9) 0.022(7) 0.016(7) 0.027(7)
C24 0.094(10) 0.062(9) 0.045(8) 0.010(6) -0.004(7) 0.036(8)
C44 0.084(9) 0.042(7) 0.048(8) 0.015(6) 0.014(7) 0.013(6)
C23 0.125(13) 0.049(8) 0.054(8) 0.007(6) 0.004(8) 0.051(8)
C40 0.067(9) 0.042(7) 0.090(10) 0.033(7) 0.020(8) 0.017(6)
C22 0.101(11) 0.047(8) 0.053(8) 0.002(6) 0.015(8) 0.024(8)
C4 0.076(10) 0.055(9) 0.072(10) 0.001(8) 0.015(8) 0.003(8)
C27 0.101(12) 0.086(12) 0.122(14) 0.075(11) 0.052(11) 0.042(10)
C7 0.133(14) 0.074(10) 0.051(9) 0.009(7) 0.010(8) 0.071(10)
C5 0.071(9) 0.050(8) 0.051(8) 0.007(6) 0.005(7) -0.005(7)
C43 0.081(9) 0.044(7) 0.047(7) 0.020(6) 0.018(6) 0.020(6)
C47 0.092(11) 0.065(9) 0.084(11) 0.037(9) 0.023(9) 0.019(8)
C28 0.141(15) 0.090(12) 0.059(9) 0.036(9) 0.020(9) 0.066(12)
C44S 0.062(10) 0.068(10) 0.161(17) 0.037(11) 0.005(10) 0.024(8)
C3 0.056(9) 0.031(7) 0.167(18) 0.021(10) 0.016(10) 0.005(6)
N7 0.075(9) 0.077(10) 0.179(17) 0.062(11) 0.013(10) 0.027(8)
C21 0.095(11) 0.053(8) 0.047(8) 0.000(6) -0.010(7) 0.035(8)
C1 0.077(10) 0.042(8) 0.107(12) 0.034(8) -0.025(8) -0.003(7)
C63 0.091(13) 0.115(15) 0.168(19) 0.060(14) 0.052(13) 0.055(12)
C58 0.076(11) 0.110(14) 0.104(13) 0.017(11) 0.031(10) 0.037(10)
C41 0.076(9) 0.066(9) 0.092(11) 0.049(9) 0.031(8) 0.029(8)
C43S 0.140(16) 0.051(9) 0.114(14) 0.012(9) 0.023(12) 0.002(10)
C8 0.176(19) 0.123(16) 0.058(10) 0.045(11) 0.030(11) 0.085(15)
O40S 0.129(12) 0.123(12) 0.249(19) 0.125(14) 0.030(12) 0.033(9)
C29 0.107(12) 0.069(9) 0.071(10) 0.034(8) 0.018(9) 0.039(9)
C45S 0.06(2) 0.13(3) 0.14(3) -0.05(3) 0.01(2) -0.03(2)
C41S 0.105(14) 0.080(12) 0.108(14) 0.046(11) 0.017(12) 0.014(11)
C10 0.194(19) 0.065(10) 0.048(9) 0.023(8) 0.011(10) 0.028(11)
C62 0.21(2) 0.138(19) 0.139(19) 0.100(16) 0.086(18) 0.032(17)
O41S 0.084(14) 0.086(14) 0.101(15) 0.011(12) 0.006(11) 0.057(12)
C59 0.17(2) 0.127(17) 0.161(19) 0.069(15) 0.099(16) 0.103(16)
C61 0.119(17) 0.19(3) 0.22(3) 0.15(2) 0.070(18) 0.095(18)
C2 0.105(13) 0.074(11) 0.166(18) 0.089(12) -0.007(13) -0.003(10)
C25 0.21(2) 0.063(11) 0.081(12) 0.043(10) 0.010(13) 0.009(12)
C9 0.21(2) 0.090(13) 0.050(10) 0.032(9) 0.036(11) 0.048(14)
C26 0.23(2) 0.054(10) 0.095(13) 0.046(10) -0.025(14) 0.018(12)
C60 0.090(15) 0.21(3) 0.15(2) 0.066(19) -0.006(13) 0.049(16)

loop_
_atom_type_symbol
_atom_type_description
_atom_type_scat_dispersion_real
_atom_type_scat_dispersion_imag
_atom_type_scat_source
C C 0.0033 0.0016 'International Tables Vol C Tables 4.2.6.8 and 6.1.1.4'
H H 0.0000 0.0000 'International Tables Vol C Tables 4.2.6.8 and 6.1.1.4'
Mo Mo -1.6832 0.6857 'International Tables Vol C Tables 4.2.6.8 and 6.1.1.4'
N N 0.0061 0.0033 'International Tables Vol C Tables 4.2.6.8 and 6.1.1.4'
O O 0.0106 0.0060 'International Tables Vol C Tables 4.2.6.8 and 6.1.1.4'

loop_
_geom_angle_atom_site_label_1
_geom_angle_atom_site_label_2
_geom_angle_atom_site_label_3
_geom_angle
_geom_angle_site_symmetry_1
_geom_angle_site_symmetry_3
_geom_angle_publ_flag
O2 Mo2 Mo1 48.7(2) . . ?
O2 Mo2 O17 81.3(3) . 2_666 ?
O2 Mo2 O1 95.9(3) . . ?
O2 Mo2 O5 154.6(3) . . ?
O2 Mo2 N2 84.2(3) . . ?
O17 Mo2 Mo1 86.10(17) 2_666 . ?
O1 Mo2 Mo1 48.51(19) . . ?
O1 Mo2 O17 81.3(3) . 2_666 ?
O1 Mo2 O5 90.0(3) . . ?
O1 Mo2 N2 162.5(3) . . ?
O5 Mo2 Mo1 137.0(2) . . ?
O5 Mo2 O17 75.3(3) . 2_666 ?
O5 Mo2 N2 83.0(3) . . ?
O4 Mo2 Mo1 104.1(2) . . ?
O4 Mo2 O2 104.5(3) . . ?
O4 Mo2 O17 169.7(3) . 2_666 ?
O4 Mo2 O1 106.3(4) . . ?
O4 Mo2 O5 97.4(3) . . ?
O4 Mo2 N2 90.5(4) . . ?
N2 Mo2 Mo1 132.6(3) . . ?
N2 Mo2 O17 81.5(3) . 2_666 ?
O12 Mo4 Mo3 49.1(2) . . ?
O12 Mo4 O28 80.8(3) . 2_666 ?
O12 Mo4 O11 96.4(3) . . ?
O12 Mo4 O15 154.7(3) . . ?
O12 Mo4 N4 83.9(3) . . ?
O28 Mo4 Mo3 86.47(17) 2_666 . ?
O11 Mo4 Mo3 48.66(18) . . ?
O11 Mo4 O28 82.3(3) . 2_666 ?
O11 Mo4 O15 89.1(3) . . ?
O11 Mo4 N4 163.7(3) . . ?
O15 Mo4 Mo3 136.3(2) . . ?
O15 Mo4 O28 75.5(3) . 2_666 ?
O15 Mo4 N4 84.0(3) . . ?
O14 Mo4 Mo3 103.3(2) . . ?
O14 Mo4 O12 104.7(3) . . ?
O14 Mo4 O28 170.2(3) . 2_666 ?
O14 Mo4 O11 104.9(3) . . ?
O14 Mo4 O15 97.6(3) . . ?
O14 Mo4 N4 90.7(4) . . ?
N4 Mo4 Mo3 132.8(3) . . ?
N4 Mo4 O28 81.7(3) . 2_666 ?
O9 Mo3 Mo4 135.83(18) . . ?
O9 Mo3 O27 77.2(3) . 2_666 ?
O9 Mo3 N3 82.4(3) . . ?
O27 Mo3 Mo4 85.93(17) 2_666 . ?
O12 Mo3 Mo4 48.29(19) . . ?
O12 Mo3 O9 156.3(3) . . ?
O12 Mo3 O27 80.1(3) . 2_666 ?
O12 Mo3 N3 86.5(3) . . ?
O11 Mo3 Mo4 48.8(2) . . ?
O11 Mo3 O9 88.3(3) . . ?
O11 Mo3 O27 82.3(3) . 2_666 ?
O11 Mo3 O12 95.8(3) . . ?
O11 Mo3 N3 161.1(3) . . ?
O13 Mo3 Mo4 103.8(3) . . ?
O13 Mo3 O9 97.5(3) . . ?
O13 Mo3 O27 169.7(3) . 2_666 ?
O13 Mo3 O12 103.7(3) . . ?
O13 Mo3 O11 106.5(3) . . ?
O13 Mo3 N3 91.1(3) . . ?
N3 Mo3 Mo4 134.4(2) . . ?
N3 Mo3 O27 79.6(3) . 2_666 ?
O18 Mo1 Mo2 86.27(16) 2_666 . ?
O2 Mo1 Mo2 48.67(19) . . ?
O2 Mo1 O18 81.4(3) . 2_666 ?
O2 Mo1 O29 154.6(3) . . ?
O2 Mo1 N1 83.4(3) . . ?
O1 Mo1 Mo2 48.8(2) . . ?
O1 Mo1 O18 81.3(3) . 2_666 ?
O1 Mo1 O2 96.2(3) . . ?
O1 Mo1 O29 89.7(3) . . ?
O1 Mo1 N1 160.1(3) . . ?
O29 Mo1 Mo2 137.1(2) . . ?
O29 Mo1 O18 75.1(3) . 2_666 ?
O29 Mo1 N1 82.8(3) . . ?
O3 Mo1 Mo2 104.5(2) . . ?
O3 Mo1 O18 169.2(3) . 2_666 ?
O3 Mo1 O2 104.9(3) . . ?
O3 Mo1 O1 106.3(3) . . ?
O3 Mo1 O29 97.0(3) . . ?
O3 Mo1 N1 93.0(4) . . ?
N1 Mo1 Mo2 131.6(3) . . ?
N1 Mo1 O18 78.9(3) . 2_666 ?
O7 Mo5 Mo6 86.84(18) 2_666 . ?
O19 Mo5 Mo6 135.4(2) . . ?
O19 Mo5 O7 75.3(3) . 2_666 ?
O19 Mo5 N5 82.9(3) . . ?
O21 Mo5 Mo6 48.9(2) . . ?
O21 Mo5 O7 84.1(3) . 2_666 ?
O21 Mo5 O19 88.2(3) . . ?
O21 Mo5 O22 96.6(3) . . ?
O21 Mo5 N5 161.1(3) . . ?
O24 Mo5 Mo6 105.5(2) . . ?
O24 Mo5 O7 167.3(3) . 2_666 ?
O24 Mo5 O19 97.0(3) . . ?
O24 Mo5 O21 106.0(3) . . ?
O24 Mo5 O22 105.3(3) . . ?
O24 Mo5 N5 91.7(4) . . ?
O22 Mo5 Mo6 48.7(2) . . ?
O22 Mo5 O7 80.6(3) . 2_666 ?
O22 Mo5 O19 154.8(3) . . ?
O22 Mo5 N5 84.9(3) . . ?
N5 Mo5 Mo6 133.1(2) . . ?
N5 Mo5 O7 77.5(3) . 2_666 ?
O21 Mo6 Mo5 48.3(2) . . ?
O21 Mo6 O25 87.1(3) . . ?
O21 Mo6 O8 82.6(3) . 2_666 ?
O21 Mo6 N6 158.6(3) . . ?
O25 Mo6 Mo5 133.9(2) . . ?
O25 Mo6 O8 76.4(3) . 2_666 ?
O25 Mo6 N6 83.0(3) . . ?
O8 Mo6 Mo5 85.39(17) 2_666 . ?
O23 Mo6 Mo5 104.7(3) . . ?
O23 Mo6 O21 107.1(3) . . ?
O23 Mo6 O25 98.7(3) . . ?
O23 Mo6 O8 169.1(3) . 2_666 ?
O23 Mo6 O22 103.2(3) . . ?
O23 Mo6 N6 93.2(4) . . ?
O22 Mo6 Mo5 48.8(2) . . ?
O22 Mo6 O21 96.0(3) . . ?
O22 Mo6 O25 155.9(3) . . ?
O22 Mo6 O8 80.2(3) . 2_666 ?
O22 Mo6 N6 85.8(3) . . ?
N6 Mo6 Mo5 133.6(2) . . ?
N6 Mo6 O8 76.7(3) . 2_666 ?
C19 O9 Mo3 122.2(7) . . ?
C56 O27 Mo3 121.6(7) . 2_666 ?
Mo4 O12 Mo3 82.6(3) . . ?
C37 O18 Mo1 121.5(7) . 2_666 ?
C56 O28 Mo4 120.7(7) . 2_666 ?
Mo1 O2 Mo2 82.6(3) . . ?
C18 O7 Mo5 120.1(7) . 2_666 ?
C37 O17 Mo2 121.1(7) . 2_666 ?
Mo1 O1 Mo2 82.7(3) . . ?
C38 O19 Mo5 133.1(7) . . ?
Mo3 O11 Mo4 82.5(2) . . ?
C11 O5 Mo2 127.7(8) . . ?
Mo5 O21 Mo6 82.8(3) . . ?
C49 O25 Mo6 123.9(8) . . ?
C18 O8 Mo6 121.8(7) . 2_666 ?
C57 O29 Mo1 132.5(7) . . ?
C30 O15 Mo4 127.2(7) . . ?
Mo6 O22 Mo5 82.5(3) . . ?
C48 N6 Mo6 122.2(8) . . ?
C48 N6 C44 117.4(11) . . ?
C44 N6 Mo6 120.4(9) . . ?
C20 N3 Mo3 120.5(8) . . ?
C20 N3 C24 116.2(10) . . ?
C24 N3 Mo3 123.1(7) . . ?
C32 C33 C37 121.1(9) . . ?
C34 C33 C32 117.6(10) . . ?
C34 C33 C37 121.1(9) . . ?
C39 N5 Mo5 122.1(8) . . ?
C43 N5 Mo5 120.0(8) . . ?
C43 N5 C39 117.8(11) . . ?
C5 N1 Mo1 123.3(9) . . ?
C1 N1 Mo1 119.4(8) . . ?
C1 N1 C5 117.3(11) . . ?
C13 C12 C11 120.9(10) . . ?
C17 C12 C13 119.2(9) . . ?
C17 C12 C11 119.8(11) . . ?
C33 C32 H32 119.4 . . ?
C31 C32 C33 121.2(9) . . ?
C31 C32 H32 119.4 . . ?
C29 N4 Mo4 123.8(9) . . ?
C29 N4 C25 116.4(13) . . ?
C25 N4 Mo4 119.8(10) . . ?
C50 C55 H55 119.1 . . ?
C54 C55 H55 119.1 . . ?
C54 C55 C50 121.8(11) . . ?
C32 C31 C36 118.9(9) . . ?
C32 C31 C30 121.3(10) . . ?
C36 C31 C30 119.8(10) . . ?
C12 C13 H13 119.8 . . ?
C12 C13 C14 120.4(10) . . ?
C14 C13 H13 119.8 . . ?
C13 C14 C18 121.3(10) . . ?
C15 C14 C13 119.5(11) . . ?
C15 C14 C18 119.3(10) . . ?
C36 C35 C38 121.1(10) . . ?
C36 C35 C34 117.6(10) . . ?
C34 C35 C38 121.3(10) . . ?
C55 C50 C49 118.3(11) . . ?
C51 C50 C55 120.3(11) . . ?
C51 C50 C49 121.4(10) . . ?
O27 C56 O28 124.9(10) . . ?
O27 C56 C52 117.6(10) . . ?
O28 C56 C52 117.5(10) . . ?
C55 C54 C53 118.9(10) . . ?
C55 C54 C57 122.5(11) . . ?
C53 C54 C57 118.6(10) . . ?
O7 C18 C14 115.5(9) . . ?
O8 C18 O7 125.4(10) . . ?
O8 C18 C14 119.1(9) . . ?
O19 C38 C35 114.4(10) . . ?
O20 C38 O19 125.9(11) . . ?
O20 C38 C35 119.7(10) . . ?
C14 C15 H15 120.0 . . ?
C16 C15 C14 119.9(10) . . ?
C16 C15 H15 120.0 . . ?
C50 C51 H51 120.0 . . ?
C50 C51 C52 120.1(10) . . ?
C52 C51 H51 120.0 . . ?
C6 N2 Mo2 123.3(9) . . ?
C10 N2 Mo2 120.7(9) . . ?
C10 N2 C6 115.9(12) . . ?
O18 C37 C33 116.4(9) . . ?
O17 C37 O18 124.2(10) . . ?
O17 C37 C33 119.4(9) . . ?
C51 C52 C56 121.5(9) . . ?
C51 C52 C53 119.2(10) . . ?
C53 C52 C56 119.2(10) . . ?
O9 C19 C16 114.7(10) . . ?
O10 C19 O9 126.5(10) . . ?
O10 C19 C16 118.9(10) . . ?
O25 C49 C50 114.1(11) . . ?
O26 C49 O25 126.1(11) . . ?
O26 C49 C50 119.8(10) . . ?
C31 C36 H36 119.0 . . ?
C35 C36 C31 122.1(10) . . ?
C35 C36 H36 119.0 . . ?
C12 C17 H17 119.3 . . ?
C12 C17 C16 121.4(10) . . ?
C16 C17 H17 119.3 . . ?
C33 C34 C35 122.6(10) . . ?
C33 C34 H34 118.7 . . ?
C35 C34 H34 118.7 . . ?
O15 C30 C31 112.2(10) . . ?
O16 C30 O15 128.4(10) . . ?
O16 C30 C31 119.4(11) . . ?
O5 C11 C12 113.7(12) . . ?
O6 C11 O5 126.2(11) . . ?
O6 C11 C12 120.1(12) . . ?
C44S N42S C43S 118.8(13) . . ?
C41S N42S C44S 117.0(14) . . ?
C41S N42S C43S 124.1(15) . . ?
C15 C16 C19 120.9(10) . . ?
C15 C16 C17 119.4(10) . . ?
C17 C16 C19 119.7(10) . . ?
C54 C53 H53 120.1 . . ?
C52 C53 C54 119.7(10) . . ?
C52 C53 H53 120.1 . . ?
C46 C45 H45 120.1 . . ?
C44 C45 H45 120.1 . . ?
C44 C45 C46 119.8(14) . . ?
H9A N9 H9B 107.8 . . ?
C58 N9 H9A 109.1 . . ?
C58 N9 H9B 109.1 . . ?
C58 N9 C59 112.5(13) . . ?
C59 N9 H9A 109.1 . . ?
C59 N9 H9B 109.1 . . ?
C45 C46 H46 121.8 . . ?
C47 C46 C45 116.3(14) . . ?
C47 C46 H46 121.8 . . ?
O29 C57 C54 116.8(10) . . ?
O30 C57 O29 124.8(10) . . ?
O30 C57 C54 118.2(12) . . ?
N5 C39 H39 118.5 . . ?
N5 C39 C40 123.0(13) . . ?
C40 C39 H39 118.5 . . ?
C43 C42 H42 119.8 . . ?
C41 C42 H42 119.8 . . ?
C41 C42 C43 120.4(13) . . ?
N6 C48 H48 118.2 . . ?
N6 C48 C47 123.6(13) . . ?
C47 C48 H48 118.2 . . ?
H8A N8 H8B 106.9 . . ?
C63 N8 H8A 107.4 . . ?
C63 N8 H8B 107.4 . . ?
C62 N8 H8A 107.4 . . ?
C62 N8 H8B 107.4 . . ?
C62 N8 C63 119.8(17) . . ?
N3 C20 H20 118.0 . . ?
N3 C20 C21 124.0(12) . . ?
C21 C20 H20 118.0 . . ?
N2 C6 H6 118.9 . . ?
N2 C6 C7 122.2(13) . . ?
C7 C6 H6 118.9 . . ?
N3 C24 H24 117.5 . . ?
N3 C24 C23 125.0(11) . . ?
C23 C24 H24 117.5 . . ?
N6 C44 C45 123.5(14) . . ?
N6 C44 H44 118.3 . . ?
C45 C44 H44 118.3 . . ?
C24 C23 H23 121.3 . . ?
C24 C23 C22 117.5(12) . . ?
C22 C23 H23 121.3 . . ?
C39 C40 H40 120.5 . . ?
C39 C40 C41 118.9(13) . . ?
C41 C40 H40 120.5 . . ?
C23 C22 H22 120.1 . . ?
C21 C22 C23 119.8(12) . . ?
C21 C22 H22 120.1 . . ?
C5 C4 H4 120.8 . . ?
C3 C4 H4 120.8 . . ?
C3 C4 C5 118.5(15) . . ?
C28 C27 H27 121.3 . . ?
C26 C27 H27 121.3 . . ?
C26 C27 C28 117.4(15) . . ?
C6 C7 H7 120.9 . . ?
C8 C7 C6 118.2(14) . . ?
C8 C7 H7 120.9 . . ?
N1 C5 C4 123.4(14) . . ?
N1 C5 H5 118.3 . . ?
C4 C5 H5 118.3 . . ?
N5 C43 C42 122.3(12) . . ?
N5 C43 H43 118.8 . . ?
C42 C43 H43 118.8 . . ?
C46 C47 C48 119.4(15) . . ?
C46 C47 H47 120.3 . . ?
C48 C47 H47 120.3 . . ?
C27 C28 H28 120.6 . . ?
C27 C28 C29 118.9(15) . . ?
C29 C28 H28 120.6 . . ?
N42S C44S H44A 107.6 . . ?
N42S C44S H44B 110.7 . . ?
N42S C44S H44C 110.1 . . ?
H44A C44S H44B 109.5 . . ?
H44A C44S H44C 109.5 . . ?
H44B C44S H44C 109.5 . . ?
C4 C3 H3 119.6 . . ?
C4 C3 C2 120.8(14) . . ?
C2 C3 H3 119.6 . . ?
H7A N7 H7B 107.6 . . ?
C61 N7 H7A 108.6 . . ?
C61 N7 H7B 108.6 . . ?
C61 N7 C60 114.6(16) . . ?
C60 N7 H7A 108.6 . . ?
C60 N7 H7B 108.6 . . ?
C20 C21 H21 121.3 . . ?
C22 C21 C20 117.5(12) . . ?
C22 C21 H21 121.3 . . ?
N1 C1 H1 118.2 . . ?
N1 C1 C2 123.7(13) . . ?
C2 C1 H1 118.2 . . ?
N8 C63 H63A 109.5 . . ?
N8 C63 H63B 109.5 . . ?
N8 C63 H63C 109.5 . . ?
H63A C63 H63B 109.5 . . ?
H63A C63 H63C 109.5 . . ?
H63B C63 H63C 109.5 . . ?
N9 C58 H58A 109.5 . . ?
N9 C58 H58B 109.5 . . ?
N9 C58 H58C 109.5 . . ?
H58A C58 H58B 109.5 . . ?
H58A C58 H58C 109.5 . . ?
H58B C58 H58C 109.5 . . ?
C42 C41 C40 117.5(13) . . ?
C42 C41 H41 121.2 . . ?
C40 C41 H41 121.2 . . ?
N42S C43S H43A 109.5 . . ?
N42S C43S H43B 109.5 . . ?
N42S C43S H43C 109.5 . . ?
H43A C43S H43B 109.5 . . ?
H43A C43S H43C 109.5 . . ?
H43B C43S H43C 109.5 . . ?
C7 C8 H8 119.4 . . ?
C7 C8 C9 121.1(15) . . ?
C9 C8 H8 119.4 . . ?
N4 C29 C28 123.1(14) . . ?
N4 C29 H29 118.5 . . ?
C28 C29 H29 118.5 . . ?
H45A C45S H45B 109.5 . . ?
H45A C45S H45C 109.5 . . ?
H45B C45S H45C 109.5 . . ?
N43S C45S H45A 109.5 . . ?
N43S C45S H45B 109.5 . . ?
N43S C45S H45C 109.5 . . ?
N42S C41S H41S 121.0 . . ?
O40S C41S N42S 118.0(19) . . ?
O40S C41S H41S 121.0 . . ?
N2 C10 H10 117.6 . . ?
N2 C10 C9 124.9(15) . . ?
C9 C10 H10 117.6 . . ?
N8 C62 H62A 109.5 . . ?
N8 C62 H62B 109.5 . . ?
N8 C62 H62C 109.5 . . ?
H62A C62 H62B 109.5 . . ?
H62A C62 H62C 109.5 . . ?
H62B C62 H62C 109.5 . . ?
N9 C59 H59A 109.5 . . ?
N9 C59 H59B 109.5 . . ?
N9 C59 H59C 109.5 . . ?
H59A C59 H59B 109.5 . . ?
H59A C59 H59C 109.5 . . ?
H59B C59 H59C 109.5 . . ?
N7 C61 H61A 109.5 . . ?
N7 C61 H61B 109.5 . . ?
N7 C61 H61C 109.5 . . ?
H61A C61 H61B 109.5 . . ?
H61A C61 H61C 109.5 . . ?
H61B C61 H61C 109.5 . . ?
C3 C2 H2 122.0 . . ?
C1 C2 C3 116.0(16) . . ?
C1 C2 H2 122.0 . . ?
N4 C25 H25 118.7 . . ?
C26 C25 N4 122.5(16) . . ?
C26 C25 H25 118.7 . . ?
C8 C9 H9 121.4 . . ?
C10 C9 C8 117.1(17) . . ?
C10 C9 H9 121.4 . . ?
C27 C26 H26 119.2 . . ?
C25 C26 C27 121.5(17) . . ?
C25 C26 H26 119.2 . . ?
N7 C60 H60A 109.5 . . ?
N7 C60 H60B 109.5 . . ?
N7 C60 H60C 109.5 . . ?
H60A C60 H60B 109.5 . . ?
H60A C60 H60C 109.5 . . ?
H60B C60 H60C 109.5 . . ?
H64A C64 H64B 109.5 . . ?
H64A C64 H64C 109.5 . . ?
H64B C64 H64C 109.5 . . ?
N43S C64 H64A 109.5 . . ?
N43S C64 H64B 109.5 . . ?
N43S C64 H64C 109.5 . . ?
O41S C42S H42S 115.4 . . ?
O41S C42S N43S 129(3) . . ?
N43S C42S H42S 115.4 . . ?
C45S N43S C64 118(3) . . ?
C42S N43S C45S 124(3) . . ?
C42S N43S C64 118(3) . . ?
O16S C17S H17S 117.2 . . ?
O16S C17S N18S 125.7 . . ?
N18S C17S H17S 117.2 . . ?
C17S N18S C19S 121.7 . . ?
C17S N18S C20S 120.5 . . ?
C19S N18S C20S 117.8 . . ?
N18S C19S H19A 109.5 . . ?
N18S C19S H19B 109.5 . . ?
N18S C19S H19C 109.5 . . ?
H19A C19S H19B 109.5 . . ?
H19A C19S H19C 109.5 . . ?
H19B C19S H19C 109.5 . . ?
N18S C20S H20A 109.5 . . ?
N18S C20S H20B 109.5 . . ?
N18S C20S H20C 109.5 . . ?
H20A C20S H20B 109.5 . . ?
H20A C20S H20C 109.5 . . ?
H20B C20S H20C 109.5 . . ?
O21S C22S H22S 117.2 . . ?
O21S C22S N23S 125.65(8) . . ?
N23S C22S H22S 117.2 . . ?
C22S N23S C25S 121.70(11) . . ?
C22S N23S C24S 120.5 . . ?
C25S N23S C24S 117.79(7) . . ?
N23S C25S H25A 109.5 . . ?
N23S C25S H25B 109.5 . . ?
N23S C25S H25C 109.5 . . ?
H25A C25S H25B 109.5 . . ?
H25A C25S H25C 109.5 . . ?
H25B C25S H25C 109.5 . . ?
N23S C24S H24A 109.5 . . ?
N23S C24S H24B 109.5 . . ?
N23S C24S H24C 109.5 . . ?
H24A C24S H24B 109.5 . . ?
H24A C24S H24C 109.5 . . ?
H24B C24S H24C 109.5 . . ?
O26S C27S H27S 117.2 . . ?
O26S C27S N28S 125.7 . . ?
N28S C27S H27S 117.2 . . ?
C27S N28S C30S 121.7 . . ?
C27S N28S C29S 120.5 . . ?
C30S N28S C29S 117.7 . . ?
N28S C30S H30A 109.5 . . ?
N28S C30S H30B 109.5 . . ?
N28S C30S H30C 109.5 . . ?
H30A C30S H30B 109.5 . . ?
H30A C30S H30C 109.5 . . ?
H30B C30S H30C 109.5 . . ?
N28S C29S H29A 109.5 . . ?
N28S C29S H29B 109.5 . . ?
N28S C29S H29C 109.5 . . ?
H29A C29S H29B 109.5 . . ?
H29A C29S H29C 109.5 . . ?
H29B C29S H29C 109.5 . . ?
O1S C2S H2S 117.2 . . ?
O1S C2S N3S 125.7 . . ?
N3S C2S H2S 117.2 . . ?
C2S N3S C5S 121.8 . . ?
C2S N3S C4S 120.5 . . ?
C5S N3S C4S 117.8 . . ?
N3S C5S H5SA 109.5 . . ?
N3S C5S H5SB 109.5 . . ?
N3S C5S H5SC 109.5 . . ?
H5SA C5S H5SB 109.5 . . ?
H5SA C5S H5SC 109.5 . . ?
H5SB C5S H5SC 109.5 . . ?
N3S C4S H4SA 109.5 . . ?
N3S C4S H4SB 109.5 . . ?
N3S C4S H4SC 109.5 . . ?
H4SA C4S H4SB 109.5 . . ?
H4SA C4S H4SC 109.5 . . ?
H4SB C4S H4SC 109.5 . . ?
O31S C32S H32S 117.2 . . ?
O31S C32S N33S 125.7 . . ?
N33S C32S H32S 117.2 . . ?
C32S N33S C35S 121.8 . . ?
C32S N33S C34S 120.5 . . ?
C35S N33S C34S 117.8 . . ?
N33S C35S H35A 109.5 . . ?
N33S C35S H35B 109.5 . . ?
N33S C35S H35C 109.5 . . ?
H35A C35S H35B 109.5 . . ?
H35A C35S H35C 109.5 . . ?
H35B C35S H35C 109.5 . . ?
N33S C34S H34A 109.5 . . ?
N33S C34S H34B 109.5 . . ?
N33S C34S H34C 109.5 . . ?
H34A C34S H34B 109.5 . . ?
H34A C34S H34C 109.5 . . ?
H34B C34S H34C 109.5 . . ?
O45S C46S H46S 117.2 . . ?
O45S C46S N47S 125.7 . . ?
N47S C46S H46S 117.2 . . ?
C46S N47S C48S 121.7 . . ?
C46S N47S C49S 120.5 . . ?
C48S N47S C49S 117.8 . . ?
N47S C48S H48A 109.5 . . ?
N47S C48S H48B 109.5 . . ?
N47S C48S H48C 109.5 . . ?
H48A C48S H48B 109.5 . . ?
H48A C48S H48C 109.5 . . ?
H48B C48S H48C 109.5 . . ?
N47S C49S H49A 109.5 . . ?
N47S C49S H49B 109.5 . . ?
N47S C49S H49C 109.5 . . ?
H49A C49S H49B 109.5 . . ?
H49A C49S H49C 109.5 . . ?
H49B C49S H49C 109.5 . . ?
O36S C37S N38S 125.6 . . ?
C37S N38S C40S 121.7 . . ?
C37S N38S C39S 120.5 . . ?
C40S N38S C39S 117.8 . . ?
N38S C40S H40A 109.5 . . ?
N38S C40S H40B 109.5 . . ?
N38S C40S H40C 109.5 . . ?
H40A C40S H40B 109.5 . . ?
H40A C40S H40C 109.5 . . ?
H40B C40S H40C 109.5 . . ?
N38S C39S H39A 109.5 . . ?
N38S C39S H39B 109.5 . . ?
N38S C39S H39C 109.5 . . ?
H39A C39S H39B 109.5 . . ?
H39A C39S H39C 109.5 . . ?
H39B C39S H39C 109.5 . . ?
O6S C7S H7S 117.2 . . ?
O6S C7S N8S 125.6 . . ?
N8S C7S H7S 117.2 . . ?
C7S N8S C10S 121.7 . . ?
C7S N8S C9S 120.5 . . ?
C10S N8S C9S 117.8 . . ?
N8S C10S H10A 109.5 . . ?
N8S C10S H10B 109.5 . . ?
N8S C10S H10C 109.5 . . ?
H10A C10S H10B 109.5 . . ?
H10A C10S H10C 109.5 . . ?
H10B C10S H10C 109.5 . . ?
N8S C9S H9SA 109.5 . . ?
N8S C9S H9SB 109.5 . . ?
N8S C9S H9SC 109.5 . . ?
H9SA C9S H9SB 109.5 . . ?
H9SA C9S H9SC 109.5 . . ?
H9SB C9S H9SC 109.5 . . ?
O11S C12S H12S 117.2 . . ?
O11S C12S N13S 125.7 . . ?
N13S C12S H12S 117.2 . . ?
C12S N13S C14S 121.7 . . ?
C12S N13S C15S 120.5 . . ?
C14S N13S C15S 117.8 . . ?
N13S C14S H14A 109.5 . . ?
N13S C14S H14B 109.5 . . ?
N13S C14S H14C 109.5 . . ?
H14A C14S H14B 109.5 . . ?
H14A C14S H14C 109.5 . . ?
H14B C14S H14C 109.5 . . ?
N13S C15S H15A 109.5 . . ?
N13S C15S H15B 109.5 . . ?
N13S C15S H15C 109.5 . . ?
H15A C15S H15B 109.5 . . ?
H15A C15S H15C 109.5 . . ?
H15B C15S H15C 109.5 . . ?

loop_
_geom_bond_atom_site_label_1
_geom_bond_atom_site_label_2
_geom_bond_distance
_geom_bond_site_symmetry_2
_geom_bond_publ_flag
Mo2 Mo1 2.5507(13) . ?
Mo2 O2 1.931(6) . ?
Mo2 O17 2.277(7) 2_666 ?
Mo2 O1 1.936(7) . ?
Mo2 O5 2.085(7) . ?
Mo2 O4 1.683(8) . ?
Mo2 N2 2.234(10) . ?
Mo4 Mo3 2.5465(13) . ?
Mo4 O12 1.917(6) . ?
Mo4 O28 2.270(7) 2_666 ?
Mo4 O11 1.932(7) . ?
Mo4 O15 2.097(6) . ?
Mo4 O14 1.690(8) . ?
Mo4 N4 2.248(9) . ?
Mo3 O9 2.091(7) . ?
Mo3 O27 2.263(7) 2_666 ?
Mo3 O12 1.940(7) . ?
Mo3 O11 1.928(6) . ?
Mo3 O13 1.689(7) . ?
Mo3 N3 2.238(8) . ?
Mo1 O18 2.257(7) 2_666 ?
Mo1 O2 1.932(7) . ?
Mo1 O1 1.926(6) . ?
Mo1 O29 2.076(7) . ?
Mo1 O3 1.679(8) . ?
Mo1 N1 2.242(9) . ?
Mo5 Mo6 2.5552(13) . ?
Mo5 O7 2.252(7) 2_666 ?
Mo5 O19 2.075(7) . ?
Mo5 O21 1.922(7) . ?
Mo5 O24 1.690(8) . ?
Mo5 O22 1.938(7) . ?
Mo5 N5 2.250(9) . ?
Mo6 O21 1.941(7) . ?
Mo6 O25 2.071(7) . ?
Mo6 O8 2.274(8) 2_666 ?
Mo6 O23 1.686(8) . ?
Mo6 O22 1.937(7) . ?
Mo6 N6 2.229(10) . ?
O9 C19 1.305(12) . ?
O27 C56 1.266(12) . ?
O18 C37 1.280(12) . ?
O28 C56 1.268(13) . ?
O7 C18 1.288(12) . ?
O17 C37 1.266(12) . ?
O19 C38 1.301(13) . ?
O5 C11 1.297(15) . ?
O25 C49 1.306(13) . ?
O8 C18 1.242(12) . ?
O29 C57 1.260(14) . ?
O15 C30 1.277(13) . ?
O6 C11 1.212(15) . ?
O10 C19 1.231(13) . ?
O26 C49 1.220(14) . ?
N6 C48 1.281(16) . ?
N6 C44 1.321(14) . ?
N3 C20 1.293(14) . ?
N3 C24 1.310(15) . ?
O30 C57 1.230(13) . ?
O20 C38 1.214(14) . ?
C33 C32 1.410(13) . ?
C33 C37 1.479(15) . ?
C33 C34 1.382(14) . ?
N5 C39 1.348(14) . ?
N5 C43 1.320(14) . ?
N1 C5 1.347(14) . ?
N1 C1 1.311(17) . ?
O16 C30 1.237(13) . ?
C12 C13 1.383(15) . ?
C12 C17 1.381(15) . ?
C12 C11 1.491(15) . ?
C32 H32 0.9500 . ?
C32 C31 1.364(15) . ?
N4 C29 1.314(15) . ?
N4 C25 1.344(18) . ?
C55 H55 0.9500 . ?
C55 C50 1.392(14) . ?
C55 C54 1.361(15) . ?
C31 C36 1.411(15) . ?
C31 C30 1.532(14) . ?
C13 H13 0.9500 . ?
C13 C14 1.413(14) . ?
C14 C18 1.513(15) . ?
C14 C15 1.402(15) . ?
C35 C38 1.511(15) . ?
C35 C36 1.358(14) . ?
C35 C34 1.403(15) . ?
C50 C51 1.382(15) . ?
C50 C49 1.538(16) . ?
C56 C52 1.478(15) . ?
C54 C53 1.421(15) . ?
C54 C57 1.490(15) . ?
C15 H15 0.9500 . ?
C15 C16 1.385(15) . ?
C51 H51 0.9500 . ?
C51 C52 1.396(15) . ?
N2 C6 1.348(15) . ?
N2 C10 1.346(18) . ?
C52 C53 1.420(14) . ?
C19 C16 1.508(15) . ?
C36 H36 0.9500 . ?
C17 H17 0.9500 . ?
C17 C16 1.406(14) . ?
C34 H34 0.9500 . ?
N42S C44S 1.462(18) . ?
N42S C43S 1.504(18) . ?
N42S C41S 1.300(19) . ?
C53 H53 0.9500 . ?
C45 H45 0.9500 . ?
C45 C46 1.40(2) . ?
C45 C44 1.380(17) . ?
N9 H9A 0.9100 . ?
N9 H9B 0.9100 . ?
N9 C58 1.443(19) . ?
N9 C59 1.52(2) . ?
C46 H46 0.9500 . ?
C46 C47 1.35(2) . ?
C39 H39 0.9500 . ?
C39 C40 1.366(17) . ?
C42 H42 0.9500 . ?
C42 C43 1.390(16) . ?
C42 C41 1.354(18) . ?
C48 H48 0.9500 . ?
C48 C47 1.433(19) . ?
N8 H8A 0.9100 . ?
N8 H8B 0.9100 . ?
N8 C63 1.53(2) . ?
N8 C62 1.49(2) . ?
C20 H20 0.9500 . ?
C20 C21 1.390(16) . ?
C6 H6 0.9500 . ?
C6 C7 1.415(19) . ?
C24 H24 0.9500 . ?
C24 C23 1.352(16) . ?
C44 H44 0.9500 . ?
C23 H23 0.9500 . ?
C23 C22 1.359(18) . ?
C40 H40 0.9500 . ?
C40 C41 1.406(19) . ?
C22 H22 0.9500 . ?
C22 C21 1.337(18) . ?
C4 H4 0.9500 . ?
C4 C5 1.365(19) . ?
C4 C3 1.31(2) . ?
C27 H27 0.9500 . ?
C27 C28 1.36(2) . ?
C27 C26 1.35(2) . ?
C7 H7 0.9500 . ?
C7 C8 1.34(2) . ?
C5 H5 0.9500 . ?
C43 H43 0.9500 . ?
C47 H47 0.9500 . ?
C28 H28 0.9500 . ?
C28 C29 1.387(19) . ?
C44S H44A 0.9799 . ?
C44S H44B 0.9800 . ?
C44S H44C 0.9799 . ?
C3 H3 0.9500 . ?
C3 C2 1.42(2) . ?
N7 H7A 0.9100 . ?
N7 H7B 0.9100 . ?
N7 C61 1.51(3) . ?
N7 C60 1.55(2) . ?
C21 H21 0.9500 . ?
C1 H1 0.9500 . ?
C1 C2 1.377(19) . ?
C63 H63A 0.9800 . ?
C63 H63B 0.9800 . ?
C63 H63C 0.9800 . ?
C58 H58A 0.9800 . ?
C58 H58B 0.9800 . ?
C58 H58C 0.9800 . ?
C41 H41 0.9500 . ?
C43S H43A 0.9800 . ?
C43S H43B 0.9800 . ?
C43S H43C 0.9800 . ?
C8 H8 0.9500 . ?
C8 C9 1.37(2) . ?
O40S C41S 1.23(2) . ?
C29 H29 0.9500 . ?
C45S H45A 0.9800 . ?
C45S H45B 0.9800 . ?
C45S H45C 0.9800 . ?
C45S N43S 1.36(4) . ?
C41S H41S 0.9500 . ?
C10 H10 0.9500 . ?
C10 C9 1.37(2) . ?
C62 H62A 0.9800 . ?
C62 H62B 0.9800 . ?
C62 H62C 0.9800 . ?
O41S C42S 1.16(3) . ?
C59 H59A 0.9800 . ?
C59 H59B 0.9800 . ?
C59 H59C 0.9800 . ?
C61 H61A 0.9800 . ?
C61 H61B 0.9800 . ?
C61 H61C 0.9800 . ?
C2 H2 0.9500 . ?
C25 H25 0.9500 . ?
C25 C26 1.34(2) . ?
C9 H9 0.9500 . ?
C26 H26 0.9500 . ?
C60 H60A 0.9800 . ?
C60 H60B 0.9800 . ?
C60 H60C 0.9800 . ?
C64 H64A 0.9800 . ?
C64 H64B 0.9800 . ?
C64 H64C 0.9800 . ?
C64 N43S 1.42(4) . ?
C42S H42S 0.9500 . ?
C42S N43S 1.24(3) . ?
C17S H17S 0.9500 . ?
C17S O16S 1.2241 . ?
C17S N18S 1.3645 . ?
N18S C19S 1.4520 . ?
N18S C20S 1.4545 . ?
C19S H19A 0.9800 . ?
C19S H19B 0.9800 . ?
C19S H19C 0.9800 . ?
C20S H20A 0.9800 . ?
C20S H20B 0.9800 . ?
C20S H20C 0.9800 . ?
C22S H22S 0.9500 . ?
C22S O21S 1.2247 . ?
C22S N23S 1.3640 . ?
N23S C25S 1.4520 . ?
N23S C24S 1.4548 . ?
C25S H25A 0.9800 . ?
C25S H25B 0.9800 . ?
C25S H25C 0.9800 . ?
C24S H24A 0.9800 . ?
C24S H24B 0.9800 . ?
C24S H24C 0.9800 . ?
C27S H27S 0.9500 . ?
C27S O26S 1.2251 . ?
C27S N28S 1.3636 . ?
N28S C30S 1.4519 . ?
N28S C29S 1.4554 . ?
C30S H30A 0.9800 . ?
C30S H30B 0.9800 . ?
C30S H30C 0.9800 . ?
C29S H29A 0.9800 . ?
C29S H29B 0.9800 . ?
C29S H29C 0.9800 . ?
C2S H2S 0.9500 . ?
C2S O1S 1.2243 . ?
C2S N3S 1.3636 . ?
N3S C5S 1.4520 . ?
N3S C4S 1.4554 . ?
C5S H5SA 0.9800 . ?
C5S H5SB 0.9800 . ?
C5S H5SC 0.9800 . ?
C4S H4SA 0.9800 . ?
C4S H4SB 0.9800 . ?
C4S H4SC 0.9800 . ?
C32S H32S 0.9500 . ?
C32S O31S 1.2254 . ?
C32S N33S 1.3625 . ?
N33S C35S 1.4515 . ?
N33S C34S 1.4553 . ?
C35S H35A 0.9800 . ?
C35S H35B 0.9800 . ?
C35S H35C 0.9800 . ?
C34S H34A 0.9800 . ?
C34S H34B 0.9800 . ?
C34S H34C 0.9800 . ?
C46S H46S 0.9500 . ?
C46S O45S 1.2251 . ?
C46S N47S 1.3637 . ?
N47S C48S 1.4518 . ?
N47S C49S 1.4554 . ?
C48S H48A 0.9800 . ?
C48S H48B 0.9800 . ?
C48S H48C 0.9800 . ?
C49S H49A 0.9800 . ?
C49S H49B 0.9800 . ?
C49S H49C 0.9800 . ?
C37S O36S 1.2248 . ?
C37S N38S 1.3641 . ?
N38S C40S 1.4518 . ?
N38S C39S 1.4549 . ?
C40S H40A 0.9800 . ?
C40S H40B 0.9800 . ?
C40S H40C 0.9800 . ?
C39S H39A 0.9800 . ?
C39S H39B 0.9800 . ?
C39S H39C 0.9800 . ?
C7S H7S 0.9500 . ?
C7S O6S 1.2246 . ?
C7S N8S 1.3638 . ?
N8S C10S 1.4520 . ?
N8S C9S 1.4552 . ?
C10S H10A 0.9800 . ?
C10S H10B 0.9800 . ?
C10S H10C 0.9800 . ?
C9S H9SA 0.9800 . ?
C9S H9SB 0.9800 . ?
C9S H9SC 0.9800 . ?
C12S H12S 0.9500 . ?
C12S O11S 1.2251 . ?
C12S N13S 1.3639 . ?
N13S C14S 1.4518 . ?
N13S C15S 1.4555 . ?
C14S H14A 0.9800 . ?
C14S H14B 0.9800 . ?
C14S H14C 0.9800 . ?
C15S H15A 0.9800 . ?
C15S H15B 0.9800 . ?
C15S H15C 0.9800 . ?

loop_
_geom_torsion_atom_site_label_1
_geom_torsion_atom_site_label_2
_geom_torsion_atom_site_label_3
_geom_torsion_atom_site_label_4
_geom_torsion
_geom_torsion_site_symmetry_1
_geom_torsion_site_symmetry_2
_geom_torsion_site_symmetry_3
_geom_torsion_site_symmetry_4
_geom_torsion_publ_flag
Mo2 O17 C37 O18 11.0(14) 2_666 . . . ?
Mo2 O17 C37 C33 -169.8(7) 2_666 . . . ?
Mo2 O5 C11 O6 8.9(18) . . . . ?
Mo2 O5 C11 C12 -167.7(6) . . . . ?
Mo2 N2 C6 C7 173.0(11) . . . . ?
Mo2 N2 C10 C9 -173.5(17) . . . . ?
Mo4 O28 C56 O27 7.3(13) 2_666 . . . ?
Mo4 O28 C56 C52 -169.6(6) 2_666 . . . ?
Mo4 O15 C30 O16 11.7(17) . . . . ?
Mo4 O15 C30 C31 -169.9(6) . . . . ?
Mo4 N4 C29 C28 172.2(12) . . . . ?
Mo4 N4 C25 C26 -173(2) . . . . ?
Mo3 O9 C19 O10 -28.5(14) . . . . ?
Mo3 O9 C19 C16 153.0(6) . . . . ?
Mo3 O27 C56 O28 -8.1(13) 2_666 . . . ?
Mo3 O27 C56 C52 168.9(6) 2_666 . . . ?
Mo3 N3 C20 C21 -172.2(12) . . . . ?
Mo3 N3 C24 C23 172.5(13) . . . . ?
Mo1 O18 C37 O17 -11.0(14) 2_666 . . . ?
Mo1 O18 C37 C33 169.7(7) 2_666 . . . ?
Mo1 O29 C57 O30 -9.1(18) . . . . ?
Mo1 O29 C57 C54 175.7(6) . . . . ?
Mo1 N1 C5 C4 -176.8(12) . . . . ?
Mo1 N1 C1 C2 176.6(16) . . . . ?
Mo5 O7 C18 O8 -8.1(13) 2_666 . . . ?
Mo5 O7 C18 C14 172.3(6) 2_666 . . . ?
Mo5 O19 C38 O20 -7.2(19) . . . . ?
Mo5 O19 C38 C35 171.3(7) . . . . ?
Mo5 N5 C39 C40 -174.0(10) . . . . ?
Mo5 N5 C43 C42 174.7(10) . . . . ?
Mo6 O25 C49 O26 24.6(16) . . . . ?
Mo6 O25 C49 C50 -152.8(7) . . . . ?
Mo6 O8 C18 O7 7.2(13) 2_666 . . . ?
Mo6 O8 C18 C14 -173.1(6) 2_666 . . . ?
Mo6 N6 C48 C47 -177.6(10) . . . . ?
Mo6 N6 C44 C45 178.1(10) . . . . ?
O9 C19 C16 C15 0.2(14) . . . . ?
O9 C19 C16 C17 179.1(9) . . . . ?
O27 C56 C52 C51 1.0(14) . . . . ?
O27 C56 C52 C53 -175.8(9) . . . . ?
O28 C56 C52 C51 178.2(9) . . . . ?
O28 C56 C52 C53 1.4(14) . . . . ?
O10 C19 C16 C15 -178.4(9) . . . . ?
O10 C19 C16 C17 0.5(14) . . . . ?
N6 C48 C47 C46 -1(2) . . . . ?
N3 C20 C21 C22 1(2) . . . . ?
N3 C24 C23 C22 -2(3) . . . . ?
C33 C32 C31 C36 2.9(16) . . . . ?
C33 C32 C31 C30 -179.2(10) . . . . ?
N5 C39 C40 C41 -2(2) . . . . ?
N1 C1 C2 C3 -3(3) . . . . ?
C12 C13 C14 C18 -174.2(9) . . . . ?
C12 C13 C14 C15 4.4(14) . . . . ?
C12 C17 C16 C15 -2.8(15) . . . . ?
C12 C17 C16 C19 178.3(9) . . . . ?
C32 C33 C37 O18 0.2(15) . . . . ?
C32 C33 C37 O17 -179.0(10) . . . . ?
C32 C33 C34 C35 1.0(16) . . . . ?
C32 C31 C36 C35 -1.9(17) . . . . ?
C32 C31 C30 O15 10.0(15) . . . . ?
C32 C31 C30 O16 -171.4(11) . . . . ?
N4 C25 C26 C27 -1(4) . . . . ?
C55 C50 C51 C52 1.0(16) . . . . ?
C55 C50 C49 O25 172.2(9) . . . . ?
C55 C50 C49 O26 -5.3(15) . . . . ?
C55 C54 C53 C52 1.6(15) . . . . ?
C55 C54 C57 O29 169.6(10) . . . . ?
C55 C54 C57 O30 -6.0(16) . . . . ?
C13 C12 C17 C16 3.7(15) . . . . ?
C13 C12 C11 O5 7.3(15) . . . . ?
C13 C12 C11 O6 -169.5(11) . . . . ?
C13 C14 C18 O7 2.5(13) . . . . ?
C13 C14 C18 O8 -177.2(9) . . . . ?
C13 C14 C15 C16 -3.5(14) . . . . ?
C14 C15 C16 C19 -178.5(9) . . . . ?
C14 C15 C16 C17 2.7(15) . . . . ?
C50 C55 C54 C53 -1.1(15) . . . . ?
C50 C55 C54 C57 177.5(10) . . . . ?
C50 C51 C52 C56 -177.1(9) . . . . ?
C50 C51 C52 C53 -0.4(15) . . . . ?
C56 C52 C53 C54 175.9(9) . . . . ?
C54 C55 C50 C51 -0.2(16) . . . . ?
C54 C55 C50 C49 -176.8(10) . . . . ?
C18 C14 C15 C16 175.2(9) . . . . ?
C38 C35 C36 C31 -177.7(10) . . . . ?
C38 C35 C34 C33 178.0(11) . . . . ?
C15 C14 C18 O7 -176.1(8) . . . . ?
C15 C14 C18 O8 4.2(14) . . . . ?
C51 C50 C49 O25 -4.3(15) . . . . ?
C51 C50 C49 O26 178.1(11) . . . . ?
C51 C52 C53 C54 -0.9(15) . . . . ?
N2 C6 C7 C8 0(2) . . . . ?
N2 C10 C9 C8 1(3) . . . . ?
C37 C33 C32 C31 -178.7(10) . . . . ?
C37 C33 C34 C35 177.3(10) . . . . ?
C49 C50 C51 C52 177.4(10) . . . . ?
C36 C31 C30 O15 -172.1(10) . . . . ?
C36 C31 C30 O16 6.5(16) . . . . ?
C36 C35 C38 O19 170.5(10) . . . . ?
C36 C35 C38 O20 -10.9(18) . . . . ?
C36 C35 C34 C33 -0.1(17) . . . . ?
C17 C12 C13 C14 -4.5(15) . . . . ?
C17 C12 C11 O5 -172.6(10) . . . . ?
C17 C12 C11 O6 10.6(17) . . . . ?
C34 C33 C32 C31 -2.5(16) . . . . ?
C34 C33 C37 O18 -175.9(10) . . . . ?
C34 C33 C37 O17 4.9(16) . . . . ?
C34 C35 C38 O19 -7.5(16) . . . . ?
C34 C35 C38 O20 171.1(12) . . . . ?
C34 C35 C36 C31 0.5(17) . . . . ?
C30 C31 C36 C35 -179.8(10) . . . . ?
C11 C12 C13 C14 175.7(9) . . . . ?
C11 C12 C17 C16 -176.5(10) . . . . ?
C53 C54 C57 O29 -11.8(15) . . . . ?
C53 C54 C57 O30 172.6(10) . . . . ?
C45 C46 C47 C48 0(2) . . . . ?
C46 C45 C44 N6 0(2) . . . . ?
C57 C54 C53 C52 -177.0(9) . . . . ?
C39 N5 C43 C42 -1.0(19) . . . . ?
C39 C40 C41 C42 3(2) . . . . ?
C48 N6 C44 C45 -0.3(19) . . . . ?
C20 N3 C24 C23 -2(2) . . . . ?
C6 N2 C10 C9 5(3) . . . . ?
C6 C7 C8 C9 6(3) . . . . ?
C24 N3 C20 C21 2(2) . . . . ?
C24 C23 C22 C21 5(3) . . . . ?
C44 N6 C48 C47 0.8(19) . . . . ?
C44 C45 C46 C47 0(2) . . . . ?
C23 C22 C21 C20 -4(2) . . . . ?
C4 C3 C2 C1 6(3) . . . . ?
C27 C28 C29 N4 3(3) . . . . ?
C7 C8 C9 C10 -7(3) . . . . ?
C5 N1 C1 C2 -1(3) . . . . ?
C5 C4 C3 C2 -7(3) . . . . ?
C43 N5 C39 C40 1.6(18) . . . . ?
C43 C42 C41 C40 -2(2) . . . . ?
C28 C27 C26 C25 -2(4) . . . . ?
C44S N42S C41S O40S 178.9(19) . . . . ?
C3 C4 C5 N1 4(3) . . . . ?
C1 N1 C5 C4 0(2) . . . . ?
C41 C42 C43 N5 1(2) . . . . ?
C43S N42S C41S O40S 0(3) . . . . ?
C29 N4 C25 C26 5(3) . . . . ?
C10 N2 C6 C7 -5(2) . . . . ?
O41S C42S N43S C45S 170(4) . . . . ?
O41S C42S N43S C64 -3(5) . . . . ?
C25 N4 C29 C28 -6(2) . . . . ?
C26 C27 C28 C29 1(3) . . . . ?
O16S C17S N18S C19S -180.0 . . . . ?
O16S C17S N18S C20S 0.1 . . . . ?
O21S C22S N23S C25S -180.0 . . . . ?
O21S C22S N23S C24S 0.0 . . . . ?
O26S C27S N28S C30S -180.0 . . . . ?
O26S C27S N28S C29S 0.0 . . . . ?
O1S C2S N3S C5S 180.0 . . . . ?
O1S C2S N3S C4S 0.0 . . . . ?
O31S C32S N33S C35S 180.0 . . . . ?
O31S C32S N33S C34S 0.0 . . . . ?
O45S C46S N47S C48S -180.0 . . . . ?
O45S C46S N47S C49S 0.0 . . . . ?
O36S C37S N38S C40S 180.0 . . . . ?
O36S C37S N38S C39S -0.1 . . . . ?
O6S C7S N8S C10S 180.0 . . . . ?
O6S C7S N8S C9S 0.0 . . . . ?
O11S C12S N13S C14S 180.0 . . . . ?
O11S C12S N13S C15S 0.00(5) . . . . ?

loop_
_smtbx_masks_void_nr
_smtbx_masks_void_average_x
_smtbx_masks_void_average_y
_smtbx_masks_void_average_z
_smtbx_masks_void_volume
_smtbx_masks_void_count_electrons
_smtbx_masks_void_content
1 0.042 0.359 0.891 9.1 1.8 ?
2 -0.042 0.641 0.109 9.1 1.8 ?
3 0.109 0.678 0.550 28.3 5.4 ?
4 0.500 0.500 0.500 247.3 59.0 '1.5 DMF'
5 0.241 0.959 0.120 16.5 1.9 ?
6 0.759 0.041 0.880 16.5 1.9 ?
7 0.891 0.322 0.450 28.3 5.2 ?
